data_4133992
loop_
_publ_author_name
'Wang, Li-Juan'
'Li, Xin'
'Bai, Sha'
'Wang, Yaoyu'
'Han, Ying-Feng'

_publ_section_title
;
 Self-Assembly, Structural Transformation and Guest-Binding Properties of
 Supramolecular Assemblies with Triangular Metal-Metal Bonded Units.
;
_journal_name_full 'Journal of the American Chemical Society'
_journal_paper_doi 10.1021/jacs.9b12309
_journal_year 2020
_chemical_formula_moiety 'C597 H884 N82 O66 Pt24 S24 Cl30 B16 F64'
_chemical_formula_sum 'C597 H884 B16 Cl30 F64 N82 O66 Pt24 S24'
_chemical_formula_weight 18169.71
_space_group_crystal_system orthorhombic
_space_group_IT_number 33
_space_group_name_Hall 'P 2c -2n'
_space_group_name_H-M_alt 'P n a 21'
_atom_sites_solution_hydrogens mixed
_audit_creation_date 2019-09-14
_audit_creation_method
;
Olex2 1.2
(compiled 2018.05.29 svn.r3508 for OlexSys, GUI svn.r5506)
;
_cell_angle_alpha 90
_cell_angle_beta 90
_cell_angle_gamma 90
_cell_formula_units_Z 1
_cell_length_a 28.704(9)
_cell_length_b 38.089(13)
_cell_length_c 18.042(6)
_cell_measurement_reflns_used 8457
_cell_measurement_temperature 180(2)
_cell_measurement_theta_max 25.38
_cell_measurement_theta_min 2.46
_cell_volume 19725(11)
_computing_molecular_graphics 'Olex2 (Dolomanov et al., 2009)'
_computing_publication_material 'Olex2 (Dolomanov et al., 2009)'
_computing_structure_refinement 'ShelXL (Sheldrick, 2015)'
_computing_structure_solution 'ShelXT (Sheldrick, 2015)'
_diffrn_ambient_temperature 179.99
_diffrn_measured_fraction_theta_full 0.999
_diffrn_measured_fraction_theta_max 0.999
_diffrn_measurement_device_type 'Bruker APEX-II CCD'
_diffrn_measurement_method '\f and \w scans'
_diffrn_radiation_type MoK\a
_diffrn_radiation_wavelength 0.71073
_diffrn_reflns_av_R_equivalents 0.0579
_diffrn_reflns_av_unetI/netI 0.0471
_diffrn_reflns_Laue_measured_fraction_full 0.999
_diffrn_reflns_Laue_measured_fraction_max 0.999
_diffrn_reflns_limit_h_max 34
_diffrn_reflns_limit_h_min -34
_diffrn_reflns_limit_k_max 45
_diffrn_reflns_limit_k_min -45
_diffrn_reflns_limit_l_max 21
_diffrn_reflns_limit_l_min -21
_diffrn_reflns_number 185799
_diffrn_reflns_point_group_measured_fraction_full 0.998
_diffrn_reflns_point_group_measured_fraction_max 0.998
_diffrn_reflns_theta_full 25.010
_diffrn_reflns_theta_max 25.010
_diffrn_reflns_theta_min 2.253
_diffrn_standards_number 0
_exptl_absorpt_coefficient_mu 4.476
_exptl_absorpt_correction_T_max 0.7452
_exptl_absorpt_correction_T_min 0.4384
_exptl_absorpt_correction_type multi-scan
_exptl_crystal_colour colourless
_exptl_crystal_colour_primary colourless
_exptl_crystal_density_diffrn 1.530
_exptl_crystal_description block
_exptl_crystal_F_000 8990
_exptl_crystal_size_max 0.22
_exptl_crystal_size_mid 0.2
_exptl_crystal_size_min 0.18
_platon_squeeze_details
;
TITL 1_a_a.res in Pna2(1)
CELL   28.7040   38.0890   18.0420     90.00     90.00     90.00
SPGR Pna21
# Solvent Accessible Volume =      2522
# Electrons Found in S.A.V. =       572
# Note: Atoms in Void are Labelled as Cxxx and Qxxx for all Others
C101 0.885 0.798 0.878 !       5.09 eA-3
C102 0.148 0.147 0.394 !       5.01 eA-3
C103 0.578 0.593 0.597 !       4.68 eA-3
C104 0.930 0.133 0.093 !       4.35 eA-3
C105 0.533 0.643 0.550 !       4.18 eA-3
C106 0.149 0.150 0.348 !       4.14 eA-3
C107 0.063 0.506 0.621 !       3.69 eA-3
C108 0.377 0.675 0.899 !       3.58 eA-3
C109 0.631 0.319 0.326 !       3.28 eA-3
C110 0.414 0.006 0.067 !       2.70 eA-3
C111 0.483 0.324 0.035 !       2.69 eA-3
C112 0.822 0.865 0.822 !       2.52 eA-3
C113 0.355 0.671 0.853 !       2.43 eA-3
C114 0.006 0.180 0.064 !       2.40 eA-3
C115 0.371 0.013 0.204 !       2.29 eA-3
C116 0.851 0.874 0.928 !       2.00 eA-3
C117 0.879 0.865 0.893 !       1.92 eA-3
C118 0.525 0.642 0.625 !       1.90 eA-3
C119 0.634 0.365 0.421 !       1.85 eA-3
C120 0.913 0.495 0.188 !       1.85 eA-3
C121 0.601 0.982 0.500 !       1.80 eA-3
C122 0.463 0.681 0.515 !       1.73 eA-3
C123 0.982 0.498 0.117 !       1.73 eA-3
C124 0.342 0.621 0.861 !       1.64 eA-3
Q125 0.132 0.172 0.268 !       1.58 eA-3
Q126 0.016 0.730 0.579 !       1.56 eA-3
Q127 0.904 0.865 0.957 !       1.56 eA-3
C128 0.540 0.656 0.606 !       1.51 eA-3
C129 0.915 0.501 0.017 !       1.49 eA-3
Q130 0.537 0.663 0.391 !       1.47 eA-3
C131 0.104 0.114 0.414 !       1.42 eA-3
C132 0.170 0.170 0.313 !       1.40 eA-3
Q133 0.182 0.344 0.088 !       1.39 eA-3
Q134 0.829 0.818 0.823 !       1.37 eA-3
Q135 0.907 0.162 0.087 !       1.35 eA-3
C136 0.139 0.117 0.382 !       1.35 eA-3
Q137 0.351 0.398 0.066 !       1.35 eA-3
C138 0.315 0.642 0.762 !       1.35 eA-3
Q139 0.866 0.129 0.107 !       1.34 eA-3
Q140 0.651 0.392 0.263 !       1.33 eA-3
Q141 0.634 0.404 0.419 !       1.32 eA-3
C142 0.041 0.897 0.545 !       1.32 eA-3
Q143 0.312 0.695 0.859 !       1.31 eA-3
Q144 0.358 0.647 0.737 !       1.31 eA-3
C145 0.969 0.169 0.125 !       1.29 eA-3
C146 0.026 0.834 0.671 !       1.29 eA-3
C147 0.292 0.632 0.796 !       1.29 eA-3
C148 0.555 0.658 0.641 !       1.28 eA-3
Q149 0.127 0.126 0.327 !       1.27 eA-3
Q150 0.632 0.345 0.293 !       1.27 eA-3
C151 0.555 0.686 0.639 !       1.26 eA-3
Q152 0.855 0.084 0.066 !       1.25 eA-3
C153 0.109 0.901 0.562 !       1.21 eA-3
Q154 0.932 0.163 0.927 !       1.20 eA-3
Q155 0.531 0.642 0.440 !       1.20 eA-3
Q156 0.433 0.319 0.102 !       1.19 eA-3
Q157 0.336 0.595 0.800 !       1.19 eA-3
Q158 0.384 0.009 0.325 !       1.19 eA-3
Q159 0.931 0.870 0.889 !       1.18 eA-3
Q160 0.414 0.655 0.860 !       1.18 eA-3
Q161 0.987 0.185 0.979 !       1.18 eA-3
Q162 0.572 0.389 0.419 !       1.18 eA-3
C163 0.599 0.986 0.613 !       1.17 eA-3
Q164 0.056 0.383 0.593 !       1.17 eA-3
Q165 0.608 0.616 0.560 !       1.17 eA-3
Q166 0.610 0.566 0.569 !       1.17 eA-3
C167 0.897 0.081 0.058 !       1.16 eA-3
C168 0.983 0.158 0.141 !       1.15 eA-3
Q169 0.093 0.912 0.649 !       1.15 eA-3
C170 0.523 0.701 0.622 !       1.12 eA-3
Q171 0.907 0.104 0.030 !       1.11 eA-3
Q172 0.307 0.616 0.925 !       1.10 eA-3
C173 0.602 0.608 0.619 !       1.10 eA-3
Q174 0.673 0.299 0.311 !       1.10 eA-3
Q175 0.180 0.214 0.309 !       1.10 eA-3
Q176 0.352 0.959 0.193 !       1.08 eA-3
Q177 0.117 0.467 0.620 !       1.08 eA-3
Q178 0.736 0.328 0.389 !       1.08 eA-3
Q179 0.187 0.289-0.008 !       1.08 eA-3
Q180 0.056 0.149 0.374 !       1.07 eA-3
Q181 0.904 0.903 0.880 !       1.07 eA-3
Q182 0.116 0.101 0.375 !       1.05 eA-3
Q183 0.626 0.597 0.527 !       1.05 eA-3
Q184 0.329 0.602 0.868 !       1.05 eA-3
Q185 0.187 0.258 0.021 !       1.05 eA-3
Q186 0.054 0.130 0.435 !       1.03 eA-3
C187 0.049 0.917 0.655 !       1.03 eA-3
Q188 0.788 0.892 0.790 !       1.02 eA-3
Q189 0.670 0.320 0.417 !       1.02 eA-3
Q190 0.944 0.109-0.002 !       1.02 eA-3
Q191 0.616 0.632 0.552 !       1.00 eA-3
C192 0.459 0.381 0.134 !       1.00 eA-3
C193 0.039 0.158 0.036 !       1.00 eA-3
Q194 0.441 0.669 0.849 !       1.00 eA-3
Q195 0.853 0.478 0.902 !       0.99 eA-3
Q196 0.876 0.915 0.767 !       0.99 eA-3
Q197 0.416 0.641 0.893 !       0.98 eA-3
Q198 0.936 0.838 0.825 !       0.98 eA-3
Q199 0.112 0.186 0.276 !       0.98 eA-3
;
_refine_diff_density_max 1.239
_refine_diff_density_min -0.856
_refine_diff_density_rms 0.113
_refine_ls_abs_structure_details
;
 Flack x determined using 11425 quotients [(I+)-(I-)]/[(I+)+(I-)]
 (Parsons, Flack and Wagner, Acta Cryst. B69 (2013) 249-259).
;
_refine_ls_abs_structure_Flack 0.001(3)
_refine_ls_extinction_method none
_refine_ls_goodness_of_fit_ref 1.049
_refine_ls_hydrogen_treatment constr
_refine_ls_matrix_type full
_refine_ls_number_parameters 2082
_refine_ls_number_reflns 34735
_refine_ls_number_restraints 875
_refine_ls_restrained_S_all 1.066
_refine_ls_R_factor_all 0.0537
_refine_ls_R_factor_gt 0.0399
_refine_ls_shift/su_max 0.004
_refine_ls_shift/su_mean 0.000
_refine_ls_structure_factor_coef Fsqd
_refine_ls_weighting_details 'w=1/[\s^2^(Fo^2^)+(0.0430P)^2^+56.1854P] where P=(Fo^2^+2Fc^2^)/3'
_refine_ls_weighting_scheme calc
_refine_ls_wR_factor_gt 0.0957
_refine_ls_wR_factor_ref 0.1018
_reflns_Friedel_coverage 0.932
_reflns_Friedel_fraction_full 0.998
_reflns_Friedel_fraction_max 0.998
_reflns_number_gt 28697
_reflns_number_total 34735
_reflns_threshold_expression 'I > 2\s(I)'
_cod_data_source_file ja9b12309_si_005.cif
_cod_data_source_block Complex_3a
_cod_original_cell_volume 19726(11)
_cod_original_formula_sum 'C597 H884 N82 O66 Pt24 S24 Cl30 B16 F64'
_cod_database_code 4133992
_shelx_shelxl_version_number 2018/3
_shelx_space_group_comment
;
The symmetry employed for this shelxl refinement is uniquely defined
by the following loop, which should always be used as a source of
symmetry information in preference to the above space-group names.
They are only intended as comments.
;
_olex2_refinement_description
;
1. Twinned data refinement
 Scales: 0.520(8)
 0.480(8)
2. Fixed Uiso
 At 1.2 times of:
  All C(H) groups, All C(H,H) groups
 At 1.5 times of:
  All C(H,H,H) groups
3. Restrained distances
 C1-C2
 1.54 with sigma of 0.02
 F12-B3 = F11-B3 = F10-B3 = F9-B3
 1.34 with sigma of 0.01
 C75-C74
 1.52 with sigma of 0.01
 C83-C84
 1.52 with sigma of 0.01
 C82-C83
 1.52 with sigma of 0.01
 C29-C30
 1.52 with sigma of 0.01
 N21-C4DA = N21-C3DA
 1.49 with sigma of 0.01
 C1BA-N21
 1.34 with sigma of 0.01
 O14-C1BA
 1.2 with sigma of 0.01
 C134-C135
 1.52 with sigma of 0.01
 C133-C132
 1.52 with sigma of 0.01
 Cl4-C0AA = Cl3-C0AA
 1.75 with sigma of 0.01
 O17-C134 = O17-C133
 1.47 with sigma of 0.01
 N13-C147
 1.49 with sigma of 0.005
 N17-C122
 1.35 with sigma of 0.01
 O10-C122
 1.22 with sigma of 0.01
 N19-C119
 1.35 with sigma of 0.01
 N21-C1BA
 1.34 with sigma of 0.01
 N17-C121 = N17-C120
 1.49 with sigma of 0.01
 C120-C121
 2.5 with sigma of 0.01
 N14-C129
 1.52 with sigma of 0.01
 N18-C128 = N18-C127
 1.45 with sigma of 0.02
 N19-C118 = N19-C117
 1.49 with sigma of 0.01
 C117-C118
 2.5 with sigma of 0.01
 C85-C91 \\sim C86-C85 \\sim C87-C86 \\sim C88-C87 \\sim C89-C88 \\sim C90-C89
\\sim C90-C91
 with sigma of 0.001
 C93-C99 \\sim C94-C93 \\sim C95-C94 \\sim C96-C95 \\sim C96-C97 \\sim C98-C97
\\sim C99-C98
 with sigma of 0.001
 C109-C108 \\sim C110-C109 \\sim C110-C111 \\sim C112-C111 \\sim C113-C112
\\sim C107-C113 \\sim C108-
 C107
 with sigma of 0.001
 C101-C100 \\sim C102-C101 \\sim C103-C102 \\sim C103-C104 \\sim C105-C104
\\sim C106-C105 \\sim C100-
 C106
 with sigma of 0.001
 F1-F2 \\sim F1-F3 \\sim F1-F4 \\sim F2-F3 \\sim F2-F4 \\sim F3-F4
 with sigma of 0.001
 F5-F6 \\sim F5-F7 \\sim F5-F8 \\sim F6-F7 \\sim F6-F8 \\sim F7-F8
 with sigma of 0.001
 F9-F10 \\sim F9-F11 \\sim F9-F12 \\sim F10-F11 \\sim F10-F12 \\sim F11-F12
 with sigma of 0.001
 F13-F14 \\sim F13-F15 \\sim F13-F16 \\sim F14-F15 \\sim F14-F16 \\sim F15-F16
 with sigma of 0.001
 C120-C122 \\sim C122-C121
 with sigma of 0.001
4. Uiso/Uaniso restraints and constraints
C100 \\sim C101 \\sim C102 \\sim C103 \\sim C104 \\sim C105 \\sim C106: within
2A with sigma of 0.005 and sigma for terminal atoms of 0.01
C85 \\sim C86 \\sim C87 \\sim C88 \\sim C89 \\sim C90 \\sim C91: within 2A with
sigma of 0.005 and sigma for terminal atoms of 0.01
C48 \\sim C49 \\sim C50 \\sim C51: within 2A with sigma of 0.005 and sigma for
terminal atoms of 0.01
C72 \\sim C73 \\sim C74 \\sim C75: within 2A with sigma of 0.005 and sigma for
terminal atoms of 0.01
C81 \\sim C82 \\sim C83 \\sim C84: within 2A with sigma of 0.005 and sigma for
terminal atoms of 0.01
O14 \\sim N21 \\sim C1BA \\sim C3DA \\sim C4DA: within 2A with sigma of 0.005
and sigma for terminal atoms of 0.005
O9 \\sim N16 \\sim C123 \\sim C124 \\sim C125: within 2A with sigma of 0.005
and sigma for terminal atoms of 0.005
O15 \\sim N13 \\sim C147 \\sim C148: within 2A with sigma of 0.005 and sigma
for terminal atoms of 0.005
F9 \\sim F10 \\sim F11 \\sim F12 \\sim B3: within 2A with sigma of 0.005 and
sigma for terminal atoms of 0.01
O10 \\sim N17 \\sim C120 \\sim C121 \\sim C122: within 2A with sigma of 0.005
and sigma for terminal atoms of 0.005
O13 \\sim N20 \\sim C114 \\sim C115 \\sim C116: within 2A with sigma of 0.005
and sigma for terminal atoms of 0.005
Uanis(F11) \\sim Ueq, Uanis(F16) \\sim Ueq, Uanis(F13) \\sim Ueq, Uanis(F15)
\\sim Ueq, Uanis(F6) \\sim Ueq: with sigma of 0.01 and sigma for terminal atoms
of 0.02
Uanis(F10) \\sim Ueq, Uanis(F9) \\sim Ueq, Uanis(B3) \\sim Ueq, Uanis(F12)
\\sim Ueq, Uanis(F11) \\sim Ueq, Uanis(F1) \\sim Ueq, Uanis(F3) \\sim Ueq,
Uanis(B1) \\sim Ueq, Uanis(F14) \\sim Ueq, Uanis(F13) \\sim Ueq, Uanis(F16)
\\sim Ueq, Uanis(F15) \\sim Ueq, Uanis(B4) \\sim Ueq: with sigma of 0.005 and
sigma for terminal atoms of 0.005
Uanis(C86) \\sim Ueq, Uanis(C87) \\sim Ueq, Uanis(C88) \\sim Ueq, Uanis(C89)
\\sim Ueq, Uanis(C90) \\sim Ueq, Uanis(C91) \\sim Ueq, Uanis(C85) \\sim Ueq,
Uanis(C98) \\sim Ueq, Uanis(C93) \\sim Ueq, Uanis(C100) \\sim Ueq, Uanis(C101)
\\sim Ueq, Uanis(C104) \\sim Ueq, Uanis(C27) \\sim Ueq, Uanis(F10) \\sim Ueq,
Uanis(C75) \\sim Ueq, Uanis(C72) \\sim Ueq: with sigma of 0.005 and sigma for
terminal atoms of 0.005
Uanis(C96) \\sim Ueq, Uanis(C95) \\sim Ueq, Uanis(C94) \\sim Ueq, Uanis(C97)
\\sim Ueq, Uanis(C98) \\sim Ueq, Uanis(C99) \\sim Ueq, Uanis(C51) \\sim Ueq,
Uanis(C1) \\sim Ueq, Uanis(C2) \\sim Ueq, Uanis(C83) \\sim Ueq: with sigma of
0.005 and sigma for terminal atoms of 0.005
Uanis(C74) \\sim Ueq: with sigma of 0.005 and sigma for terminal atoms of 0.005
Uanis(C51) \\sim Ueq: with sigma of 0.005 and sigma for terminal atoms of 0.005
Uanis(C79) \\sim Ueq: with sigma of 0.005 and sigma for terminal atoms of 0.005
Uanis(C56) \\sim Ueq, Uanis(C111) \\sim Ueq, Uanis(C110) \\sim Ueq, Uanis(C109)
\\sim Ueq, Uanis(C108) \\sim Ueq, Uanis(C107) \\sim Ueq, Uanis(C113) \\sim Ueq,
Uanis(C112) \\sim Ueq: with sigma of 0.005 and sigma for terminal atoms of 0.005
Uanis(C0AA) \\sim Ueq: with sigma of 0.005 and sigma for terminal atoms of 0.005
Uanis(O7) \\sim Ueq, Uanis(C131) \\sim Ueq: with sigma of 0.005 and sigma for
terminal atoms of 0.005
Uanis(F4) \\sim Ueq, Uanis(C23) \\sim Ueq, Uanis(O14) \\sim Ueq, Uanis(Cl4)
\\sim Ueq, Uanis(Cl3) \\sim Ueq: with sigma of 0.005 and sigma for terminal
atoms of 0.005
Uanis(C137) \\sim Ueq, Uanis(C138) \\sim Ueq, Uanis(C139) \\sim Ueq,
Uanis(C117) \\sim Ueq, Uanis(C119) \\sim Ueq, Uanis(N19) \\sim Ueq, Uanis(C118)
\\sim Ueq, Uanis(C127) \\sim Ueq, Uanis(C132) \\sim Ueq, Uanis(C133) \\sim Ueq,
Uanis(C135) \\sim Ueq, Uanis(C130) \\sim Ueq, Uanis(C129) \\sim Ueq: with sigma
of 0.005 and sigma for terminal atoms of 0.005
5. Others
 Fixed Sof: Cl3(0.75) Cl4(0.75) C0AA(0.75) H0AA(0.75) H0AB(0.75) O7(0.75)
 N14(0.75) C129(0.75) H12A(0.75) H12B(0.75) H12C(0.75) C130(0.75) H13S(0.75)
 H13T(0.75) H13U(0.75) C131(0.75) H131(0.75) O10(0.75) N17(0.75) C120(0.75)
 H12J(0.75) H12K(0.75) H12L(0.75) C121(0.75) H12M(0.75) H12N(0.75) H12O(0.75)
 C122(0.75) H122(0.75)
6.a Riding coordinates:
 C129(H12A,H12B,H12C), C130(H13S,H13T,H13U), C120(H12J,H12K,H12L), C121(H12M,
 H12N,H12O), C115(H11G,H11H,H11I), C116(H11J,H11K,H11L), C3DA(H3DA,H3DB,H3DC),
 C4DA(H4DA,H4DB,H4DC), C147(H14G,H14H,H14I), C148(H14J,H14K,H14L), C136(H13K,
 H13L,H13M), C139(H13P,H13Q,H13R), C132(H13A,H13B,H13C), C135(H13H,H13I,H13J)
6.b Ternary CH refined with riding coordinates:
 C85(H85), C86(H86), C87(H87), C88(H88), C89(H89), C90(H90), C91(H91),
 C93(H93), C94(H94), C95(H95), C96(H96), C97(H97), C98(H98), C99(H99),
 C100(H100), C101(H101), C103(H103), C104(H104), C105(H105), C106(H106),
 C107(H107), C108(H108), C109(H109), C110(H110), C111(H111), C112(H112),
 C113(H113)
6.c Secondary CH2 refined with riding coordinates:
 C2(H2A,H2B), C16(H16A,H16B), C17(H17A,H17B), C18(H18A,H18B), C20(H20A,H20B),
 C21(H21A,H21B), C22(H22A,H22B), C27(H27A,H27B), C30(H30A,H30B), C44(H44A,H44B),
  C45(H45A,H45B), C46(H46A,H46B), C48(H48A,H48B), C49(H49A,H49B), C50(H50A,
 H50B), C55(H55A,H55B), C58(H58A,H58B), C72(H72A,H72B), C73(H73A,H73B),
 C74(H74A,H74B), C79(H79A,H79B), C81(H81A,H81B), C82(H82A,H82B), C83(H83A,H83B),
  C140(H14M,H14N), C0AA(H0AA,H0AB), C141(H14O,H14P), C142(H14Q,H14R), C137(H13N,
 H13O), C133(H13D,H13E), C134(H13F,H13G)
6.d Me refined with riding coordinates:
 C118(H11D,H11E,H11F)
6.e Aromatic/amide H refined with riding coordinates:
 C4(H4), C5(H5), C7(H7), C9(H9), C12(H12), C14(H14), C25(H25), C26(H26),
 C32(H32), C33(H33), C35(H35), C37(H37), C40(H40), C42(H42), C53(H53), C54(H54),
  C60(H60), C61(H61), C64(H64), C66(H66), C69(H69), C71(H71), C77(H77),
 C78(H78), C131(H131), C143(H143), C124(H124), C122(H122), C126(H126),
 C119(H119), C114(H114), C1BA(H1BA), C146(H146), C138(H138)
6.f Idealised Me refined as rotating group:
 C1(H1A,H1B,H1C), C19(H19A,H19B,H19C), C23(H23A,H23B,H23C), C28(H28A,H28B,
 H28C), C29(H29A,H29B,H29C), C47(H47A,H47B,H47C), C51(H51A,H51B,H51C), C56(H56A,
 H56B,H56C), C57(H57A,H57B,H57C), C75(H75A,H75B,H75C), C80(H80A,H80B,H80C),
 C84(H84A,H84B,H84C), C144(H14A,H14B,H14C), C145(H14D,H14E,H14F), C123(H12D,
 H12E,H12F), C125(H12G,H12H,H12I), C127(H12P,H12Q,H12R), C128(H12S,H12T,H12U),
 C117(H11A,H11B,H11C)
;
_olex2_submission_special_instructions 'No special instructions were received'

loop_
_space_group_symop_operation_xyz
'x, y, z'
'-x, -y, z+1/2'
'x+1/2, -y+1/2, z'
'-x+1/2, y+1/2, z+1/2'

loop_
_atom_site_label
_atom_site_type_symbol
_atom_site_fract_x
_atom_site_fract_y
_atom_site_fract_z
_atom_site_U_iso_or_equiv
_atom_site_adp_type
_atom_site_occupancy
_atom_site_site_symmetry_order
_atom_site_calc_flag
_atom_site_refinement_flags_posn
_atom_site_refinement_flags_adp
_atom_site_refinement_flags_occupancy
Pt1 Pt 0.66095(2) 0.67199(2) 0.29404(5) 0.02534(12) Uani 1 1 d . . .
Pt2 Pt 0.74068(2) 0.63060(2) 0.29660(6) 0.02486(13) Uani 1 1 d . . .
Pt3 Pt 0.65395(2) 0.59929(2) 0.30001(5) 0.02610(12) Uani 1 1 d . . .
Pt4 Pt 0.66130(2) 0.66878(2) -0.11313(5) 0.02555(12) Uani 1 1 d . . .
Pt5 Pt 0.74295(2) 0.62941(2) -0.10651(6) 0.02567(13) Uani 1 1 d . . .
Pt6 Pt 0.65721(2) 0.59609(2) -0.10445(5) 0.02667(13) Uani 1 1 d . . .
S1 S 0.63181(12) 0.73080(8) 0.2886(2) 0.0304(7) Uani 1 1 d . . .
S2 S 0.63170(12) 0.72773(9) -0.1101(2) 0.0313(7) Uani 1 1 d . . .
S3 S 0.82333(11) 0.62208(9) 0.2922(2) 0.0320(7) Uani 1 1 d . . .
S4 S 0.82565(12) 0.62202(10) -0.1044(2) 0.0347(8) Uani 1 1 d . . .
S5 S 0.60618(12) 0.54617(9) -0.0980(2) 0.0329(8) Uani 1 1 d . . .
S6 S 0.59840(12) 0.55225(9) 0.2983(2) 0.0342(8) Uani 1 1 d . . .
O1 O 0.5072(3) 0.6518(2) 0.2968(6) 0.037(2) Uani 1 1 d . . .
O2 O 0.5115(3) 0.6472(3) -0.1098(6) 0.037(2) Uani 1 1 d . . .
O3 O 0.7892(3) 0.7425(2) 0.2970(5) 0.034(2) Uani 1 1 d . . .
O4 O 0.7878(3) 0.7427(2) -0.1079(5) 0.036(2) Uani 1 1 d . . .
O5 O 0.7595(3) 0.5085(3) -0.0894(5) 0.047(3) Uani 1 1 d . . .
O6 O 0.7492(3) 0.5118(3) 0.3166(5) 0.047(3) Uani 1 1 d . . .
N1 N 0.5639(4) 0.7459(3) 0.3900(6) 0.034(3) Uani 1 1 d . . .
N2 N 0.5364(3) 0.7191(3) 0.2931(6) 0.028(2) Uani 1 1 d . . .
N3 N 0.5366(4) 0.7143(3) -0.1144(6) 0.033(3) Uani 1 1 d . . .
N4 N 0.5621(4) 0.7411(3) -0.2111(6) 0.039(3) Uani 1 1 d . . .
N5 N 0.8699(4) 0.6613(3) 0.3953(7) 0.040(3) Uani 1 1 d . . .
N6 N 0.8532(4) 0.6917(3) 0.2985(6) 0.030(2) Uani 1 1 d . . .
N7 N 0.8538(4) 0.6923(3) -0.1118(7) 0.034(3) Uani 1 1 d . . .
N8 N 0.8723(4) 0.6605(3) -0.2085(7) 0.043(3) Uani 1 1 d . . .
N9 N 0.6279(4) 0.4940(3) -0.1958(6) 0.037(3) Uani 1 1 d . . .
N10 N 0.6707(4) 0.4915(3) -0.0975(6) 0.035(3) Uani 1 1 d . . .
N11 N 0.6577(4) 0.4957(3) 0.3107(6) 0.038(3) Uani 1 1 d . . .
N12 N 0.6089(4) 0.4999(3) 0.4031(6) 0.043(3) Uani 1 1 d . . .
C1 C 0.5877(8) 0.8040(5) 0.4472(12) 0.077(6) Uani 1 1 d D U .
H1A H 0.594612 0.814045 0.398431 0.115 Uiso 1 1 calc GR . .
H1B H 0.609085 0.813850 0.484090 0.115 Uiso 1 1 calc GR . .
H1C H 0.555542 0.809639 0.461021 0.115 Uiso 1 1 calc GR . .
C2 C 0.5938(6) 0.7633(4) 0.4442(9) 0.051(4) Uani 1 1 d D U .
H2A H 0.626745 0.757959 0.432221 0.061 Uiso 1 1 calc R . .
H2B H 0.587196 0.753529 0.493866 0.061 Uiso 1 1 calc R . .
C3 C 0.5765(5) 0.7309(4) 0.3255(7) 0.027(3) Uani 1 1 d . . .
C4 C 0.4982(6) 0.7264(4) 0.3397(8) 0.039(4) Uani 1 1 d . . .
H4 H 0.466416 0.720784 0.330901 0.046 Uiso 1 1 calc R . .
C5 C 0.5160(5) 0.7430(4) 0.3995(8) 0.039(3) Uani 1 1 d . . .
H5 H 0.498755 0.751337 0.440841 0.046 Uiso 1 1 calc R . .
C6 C 0.5312(4) 0.7003(4) 0.2240(7) 0.025(3) Uani 1 1 d . . .
C7 C 0.5411(5) 0.7168(4) 0.1582(7) 0.029(3) Uani 1 1 d . . .
H7 H 0.552732 0.740135 0.158300 0.034 Uiso 1 1 calc R . .
C8 C 0.5340(3) 0.6991(3) 0.0907(8) 0.025(2) Uani 1 1 d . . .
C9 C 0.5406(4) 0.7151(3) 0.0192(7) 0.024(3) Uani 1 1 d . . .
H9 H 0.550465 0.738874 0.016888 0.029 Uiso 1 1 calc R . .
C10 C 0.5332(5) 0.6977(4) -0.0439(7) 0.028(3) Uani 1 1 d . . .
C11 C 0.5176(5) 0.6617(4) -0.0427(8) 0.033(3) Uani 1 1 d . . .
C12 C 0.5102(5) 0.6454(4) 0.0244(7) 0.028(3) Uani 1 1 d . . .
H12 H 0.500412 0.621579 0.025415 0.033 Uiso 1 1 calc R . .
C13 C 0.5170(3) 0.6639(3) 0.0923(8) 0.028(2) Uani 1 1 d . . .
C14 C 0.5068(5) 0.6474(4) 0.1611(7) 0.027(3) Uani 1 1 d . . .
H14 H 0.494949 0.624083 0.161894 0.033 Uiso 1 1 calc R . .
C15 C 0.5140(4) 0.6649(3) 0.2260(7) 0.023(3) Uani 1 1 d . . .
C16 C 0.4891(5) 0.6174(4) 0.3021(9) 0.040(3) Uani 1 1 d . . .
H16A H 0.512255 0.600308 0.283178 0.048 Uiso 1 1 calc R . .
H16B H 0.460502 0.615336 0.271837 0.048 Uiso 1 1 calc R . .
C17 C 0.4784(5) 0.6097(4) 0.3809(9) 0.049(4) Uani 1 1 d . . .
H17A H 0.455014 0.626778 0.399121 0.059 Uiso 1 1 calc R . .
H17B H 0.507022 0.612617 0.410925 0.059 Uiso 1 1 calc R . .
C18 C 0.4594(6) 0.5721(4) 0.3909(8) 0.056(4) Uani 1 1 d . . .
H18A H 0.432060 0.568573 0.358325 0.068 Uiso 1 1 calc R . .
H18B H 0.483660 0.554891 0.376238 0.068 Uiso 1 1 calc R . .
C19 C 0.4454(7) 0.5658(6) 0.4718(11) 0.095(7) Uani 1 1 d . . .
H19A H 0.428144 0.543661 0.475609 0.142 Uiso 1 1 calc GR . .
H19B H 0.425681 0.585164 0.488864 0.142 Uiso 1 1 calc GR . .
H19C H 0.473453 0.564516 0.502691 0.142 Uiso 1 1 calc GR . .
C20 C 0.4991(5) 0.6105(4) -0.1111(9) 0.042(4) Uani 1 1 d . . .
H20A H 0.469226 0.606649 -0.084924 0.051 Uiso 1 1 calc R . .
H20B H 0.523532 0.596240 -0.086785 0.051 Uiso 1 1 calc R . .
C21 C 0.4946(6) 0.6005(4) -0.1935(9) 0.052(4) Uani 1 1 d . . .
H21A H 0.523176 0.607620 -0.220285 0.063 Uiso 1 1 calc R . .
H21B H 0.491371 0.574696 -0.198010 0.063 Uiso 1 1 calc R . .
C22 C 0.4531(6) 0.6180(6) -0.2280(10) 0.077(6) Uani 1 1 d . . .
H22A H 0.459220 0.643559 -0.231358 0.093 Uiso 1 1 calc R . .
H22B H 0.425847 0.614718 -0.195053 0.093 Uiso 1 1 calc R . .
C23 C 0.4405(8) 0.6042(6) -0.3061(12) 0.095(7) Uani 1 1 d . U .
H23A H 0.466407 0.608894 -0.340113 0.143 Uiso 1 1 calc GR . .
H23B H 0.412440 0.616130 -0.323908 0.143 Uiso 1 1 calc GR . .
H23C H 0.434851 0.578878 -0.303618 0.143 Uiso 1 1 calc GR . .
C24 C 0.5757(5) 0.7274(4) -0.1454(7) 0.034(3) Uani 1 1 d . . .
C25 C 0.5149(5) 0.7381(4) -0.2189(8) 0.045(4) Uani 1 1 d . . .
H25 H 0.496496 0.746724 -0.258617 0.054 Uiso 1 1 calc R . .
C26 C 0.5002(6) 0.7209(5) -0.1602(8) 0.041(4) Uani 1 1 d . . .
H26 H 0.468862 0.714188 -0.151253 0.049 Uiso 1 1 calc R . .
C27 C 0.5933(6) 0.7602(4) -0.2636(9) 0.046(4) Uani 1 1 d . U .
H27A H 0.590449 0.749925 -0.313740 0.056 Uiso 1 1 calc R . .
H27B H 0.626101 0.757706 -0.247314 0.056 Uiso 1 1 calc R . .
C28 C 0.5805(7) 0.7982(5) -0.2659(12) 0.079(7) Uani 1 1 d . . .
H28A H 0.602539 0.810843 -0.297563 0.119 Uiso 1 1 calc GR . .
H28B H 0.581481 0.807932 -0.215664 0.119 Uiso 1 1 calc GR . .
H28C H 0.548926 0.800692 -0.286030 0.119 Uiso 1 1 calc GR . .
C29 C 0.9252(6) 0.6176(5) 0.4464(12) 0.075(6) Uani 1 1 d D . .
H29A H 0.931490 0.607328 0.397656 0.112 Uiso 1 1 calc GR . .
H29B H 0.928713 0.599558 0.484714 0.112 Uiso 1 1 calc GR . .
H29C H 0.947365 0.636711 0.455813 0.112 Uiso 1 1 calc GR . .
C30 C 0.8757(6) 0.6320(4) 0.4482(9) 0.050(5) Uani 1 1 d D . .
H30A H 0.853546 0.613046 0.435620 0.060 Uiso 1 1 calc R . .
H30B H 0.868422 0.640343 0.498863 0.060 Uiso 1 1 calc R . .
C31 C 0.8478(5) 0.6588(4) 0.3294(7) 0.032(3) Uani 1 1 d . . .
C32 C 0.8775(5) 0.7135(4) 0.3460(8) 0.032(4) Uani 1 1 d . . .
H32 H 0.885339 0.737409 0.337763 0.039 Uiso 1 1 calc R . .
C33 C 0.8876(5) 0.6948(4) 0.4044(9) 0.046(4) Uani 1 1 d . . .
H33 H 0.904484 0.702925 0.446421 0.055 Uiso 1 1 calc R . .
C34 C 0.8352(5) 0.7036(3) 0.2278(7) 0.026(3) Uani 1 1 d . . .
C35 C 0.8517(5) 0.6889(4) 0.1620(7) 0.029(3) Uani 1 1 d . . .
H35 H 0.873384 0.670110 0.163460 0.035 Uiso 1 1 calc R . .
C36 C 0.8358(3) 0.7024(3) 0.0921(8) 0.025(2) Uani 1 1 d . . .
C37 C 0.8513(5) 0.6897(4) 0.0241(7) 0.031(3) Uani 1 1 d . . .
H37 H 0.872748 0.670730 0.022943 0.037 Uiso 1 1 calc R . .
C38 C 0.8362(5) 0.7040(3) -0.0407(7) 0.029(3) Uani 1 1 d . . .
C39 C 0.8017(5) 0.7315(4) -0.0410(7) 0.026(3) Uani 1 1 d . . .
C40 C 0.7877(5) 0.7454(4) 0.0255(7) 0.027(3) Uani 1 1 d . . .
H40 H 0.767253 0.764934 0.025787 0.032 Uiso 1 1 calc R . .
C41 C 0.8031(3) 0.7312(2) 0.0938(9) 0.026(2) Uani 1 1 d . . .
C42 C 0.7874(5) 0.7451(4) 0.1613(8) 0.029(3) Uani 1 1 d . . .
H42 H 0.766043 0.764126 0.161446 0.035 Uiso 1 1 calc R . .
C43 C 0.8027(5) 0.7312(4) 0.2277(8) 0.032(3) Uani 1 1 d . . .
C44 C 0.7581(5) 0.7721(4) 0.2983(9) 0.038(3) Uani 1 1 d . . .
H44A H 0.728142 0.765791 0.274548 0.045 Uiso 1 1 calc R . .
H44B H 0.771900 0.792007 0.270674 0.045 Uiso 1 1 calc R . .
C45 C 0.7500(6) 0.7824(4) 0.3794(9) 0.048(4) Uani 1 1 d . . .
H45A H 0.735060 0.762630 0.405773 0.058 Uiso 1 1 calc R . .
H45B H 0.780455 0.787024 0.403345 0.058 Uiso 1 1 calc R . .
C46 C 0.7200(7) 0.8143(4) 0.3861(10) 0.061(5) Uani 1 1 d . . .
H46A H 0.688800 0.809087 0.365494 0.073 Uiso 1 1 calc R . .
H46B H 0.733751 0.833559 0.356408 0.073 Uiso 1 1 calc R . .
C47 C 0.7147(8) 0.8266(5) 0.4661(11) 0.075(6) Uani 1 1 d . . .
H47A H 0.694449 0.847275 0.467727 0.113 Uiso 1 1 calc GR . .
H47B H 0.745336 0.832547 0.486339 0.113 Uiso 1 1 calc GR . .
H47C H 0.700771 0.807697 0.495747 0.113 Uiso 1 1 calc GR . .
C48 C 0.7547(5) 0.7706(4) -0.1103(9) 0.042(3) Uani 1 1 d . U .
H48A H 0.766701 0.790996 -0.082220 0.050 Uiso 1 1 calc R . .
H48B H 0.725207 0.762898 -0.086950 0.050 Uiso 1 1 calc R . .
C49 C 0.7458(5) 0.7810(4) -0.1882(9) 0.045(3) Uani 1 1 d . U .
H49A H 0.732465 0.760806 -0.215544 0.054 Uiso 1 1 calc R . .
H49B H 0.775649 0.787408 -0.212187 0.054 Uiso 1 1 calc R . .
C50 C 0.7123(6) 0.8120(4) -0.1922(9) 0.050(3) Uani 1 1 d . U .
H50A H 0.724818 0.831509 -0.161903 0.060 Uiso 1 1 calc R . .
H50B H 0.681968 0.804956 -0.170687 0.060 Uiso 1 1 calc R . .
C51 C 0.7046(7) 0.8250(5) -0.2726(10) 0.065(4) Uani 1 1 d . U .
H51A H 0.684360 0.808489 -0.298953 0.097 Uiso 1 1 calc GR . .
H51B H 0.734657 0.826611 -0.298075 0.097 Uiso 1 1 calc GR . .
H51C H 0.689856 0.848234 -0.271551 0.097 Uiso 1 1 calc GR . .
C52 C 0.8517(5) 0.6592(4) -0.1411(7) 0.032(3) Uani 1 1 d . . .
C53 C 0.8876(6) 0.6948(5) -0.2207(9) 0.050(5) Uani 1 1 d . . .
H53 H 0.902887 0.703007 -0.264053 0.059 Uiso 1 1 calc R . .
C54 C 0.8770(6) 0.7141(5) -0.1611(9) 0.048(4) Uani 1 1 d . . .
H54 H 0.884041 0.738263 -0.153911 0.057 Uiso 1 1 calc R . .
C55 C 0.8785(6) 0.6324(5) -0.2623(11) 0.053(5) Uani 1 1 d . . .
H55A H 0.857085 0.612888 -0.250007 0.064 Uiso 1 1 calc R . .
H55B H 0.870001 0.641266 -0.312110 0.064 Uiso 1 1 calc R . .
C56 C 0.9249(9) 0.6196(8) -0.2639(15) 0.107(9) Uani 1 1 d . U .
H56A H 0.926657 0.599385 -0.297337 0.160 Uiso 1 1 calc GR . .
H56B H 0.934217 0.612497 -0.213930 0.160 Uiso 1 1 calc GR . .
H56C H 0.945735 0.638165 -0.281720 0.160 Uiso 1 1 calc GR . .
C57 C 0.6139(7) 0.5122(5) -0.3244(9) 0.074(6) Uani 1 1 d . . .
H57A H 0.588765 0.519160 -0.358180 0.111 Uiso 1 1 calc GR . .
H57B H 0.629826 0.491505 -0.344346 0.111 Uiso 1 1 calc GR . .
H57C H 0.636184 0.531563 -0.319570 0.111 Uiso 1 1 calc GR . .
C58 C 0.5940(6) 0.5038(5) -0.2507(8) 0.050(4) Uani 1 1 d . . .
H58A H 0.576586 0.524453 -0.232460 0.060 Uiso 1 1 calc R . .
H58B H 0.571551 0.484250 -0.256409 0.060 Uiso 1 1 calc R . .
C59 C 0.6364(5) 0.5098(3) -0.1317(7) 0.028(3) Uani 1 1 d . . .
C60 C 0.6844(6) 0.4639(4) -0.1428(8) 0.050(4) Uani 1 1 d . . .
H60 H 0.707623 0.446905 -0.131864 0.060 Uiso 1 1 calc R . .
C61 C 0.6590(5) 0.4655(4) -0.2043(9) 0.049(4) Uani 1 1 d . . .
H61 H 0.661246 0.450340 -0.245947 0.059 Uiso 1 1 calc R . .
C62 C 0.6908(5) 0.4982(3) -0.0251(8) 0.036(3) Uani 1 1 d . . .
C63 C 0.7390(5) 0.5054(4) -0.0222(7) 0.032(3) Uani 1 1 d . . .
C64 C 0.7601(5) 0.5090(3) 0.0456(8) 0.034(3) Uani 1 1 d . . .
H64 H 0.792706 0.513267 0.047887 0.041 Uiso 1 1 calc R . .
C65 C 0.7346(4) 0.5063(3) 0.1116(7) 0.031(3) Uani 1 1 d . . .
C66 C 0.7566(5) 0.5111(4) 0.1819(8) 0.035(3) Uani 1 1 d . . .
H66 H 0.788841 0.516572 0.183757 0.043 Uiso 1 1 calc R . .
C67 C 0.7318(5) 0.5080(4) 0.2471(7) 0.036(3) Uani 1 1 d . . .
C68 C 0.6829(5) 0.5000(4) 0.2432(8) 0.034(3) Uani 1 1 d . . .
C69 C 0.6617(6) 0.4958(4) 0.1759(9) 0.042(4) Uani 1 1 d . . .
H69 H 0.629504 0.490152 0.174664 0.051 Uiso 1 1 calc R . .
C70 C 0.6858(4) 0.4995(3) 0.1081(7) 0.032(3) Uani 1 1 d . . .
C71 C 0.6650(5) 0.4947(4) 0.0366(8) 0.036(3) Uani 1 1 d . . .
H71 H 0.632847 0.488942 0.032879 0.043 Uiso 1 1 calc R . .
C72 C 0.8091(5) 0.5163(4) -0.0928(9) 0.055(3) Uani 1 1 d . U .
H72A H 0.827035 0.498332 -0.065442 0.066 Uiso 1 1 calc R . .
H72B H 0.815384 0.539533 -0.070272 0.066 Uiso 1 1 calc R . .
C73 C 0.8227(6) 0.5164(5) -0.1720(9) 0.062(3) Uani 1 1 d . U .
H73A H 0.804995 0.534993 -0.198147 0.074 Uiso 1 1 calc R . .
H73B H 0.814113 0.493602 -0.194422 0.074 Uiso 1 1 calc R . .
C74 C 0.8752(6) 0.5228(5) -0.1838(9) 0.072(4) Uani 1 1 d D U .
H74A H 0.883625 0.546074 -0.163575 0.087 Uiso 1 1 calc R . .
H74B H 0.893048 0.504795 -0.156131 0.087 Uiso 1 1 calc R . .
C75 C 0.8885(7) 0.5212(6) -0.2653(9) 0.082(5) Uani 1 1 d D U .
H75A H 0.872674 0.540084 -0.292179 0.123 Uiso 1 1 calc GR . .
H75B H 0.879175 0.498460 -0.285916 0.123 Uiso 1 1 calc GR . .
H75C H 0.922311 0.524022 -0.270230 0.123 Uiso 1 1 calc GR . .
C76 C 0.6233(5) 0.5159(4) 0.3366(8) 0.037(4) Uani 1 1 d . . .
C77 C 0.6673(6) 0.4676(4) 0.3590(8) 0.051(4) Uani 1 1 d . . .
H77 H 0.690683 0.450126 0.353320 0.061 Uiso 1 1 calc R . .
C78 C 0.6361(6) 0.4708(4) 0.4156(8) 0.053(4) Uani 1 1 d . . .
H78 H 0.633517 0.455372 0.456882 0.063 Uiso 1 1 calc R . .
C79 C 0.5693(5) 0.5105(4) 0.4462(8) 0.050(4) Uani 1 1 d . U .
H79A H 0.562180 0.535484 0.435909 0.060 Uiso 1 1 calc R . .
H79B H 0.576620 0.508230 0.499557 0.060 Uiso 1 1 calc R . .
C80 C 0.5282(6) 0.4888(5) 0.4282(12) 0.082(6) Uani 1 1 d . . .
H80A H 0.516940 0.494775 0.378544 0.123 Uiso 1 1 calc GR . .
H80B H 0.503576 0.493163 0.464591 0.123 Uiso 1 1 calc GR . .
H80C H 0.536957 0.463888 0.429551 0.123 Uiso 1 1 calc GR . .
C81 C 0.7964(5) 0.5195(4) 0.3242(9) 0.055(3) Uani 1 1 d . U .
H81A H 0.803230 0.543023 0.303771 0.066 Uiso 1 1 calc R . .
H81B H 0.815359 0.501980 0.296962 0.066 Uiso 1 1 calc R . .
C82 C 0.8083(5) 0.5184(4) 0.4062(9) 0.059(3) Uani 1 1 d D U .
H82A H 0.789741 0.536466 0.432366 0.071 Uiso 1 1 calc R . .
H82B H 0.799385 0.495184 0.426449 0.071 Uiso 1 1 calc R . .
C83 C 0.8594(5) 0.5247(5) 0.4209(8) 0.065(3) Uani 1 1 d D U .
H83A H 0.868346 0.547954 0.400919 0.079 Uiso 1 1 calc R . .
H83B H 0.878020 0.506653 0.394775 0.079 Uiso 1 1 calc R . .
C84 C 0.8705(7) 0.5234(5) 0.5036(8) 0.081(5) Uani 1 1 d D U .
H84A H 0.903533 0.528853 0.511322 0.121 Uiso 1 1 calc GR . .
H84B H 0.863806 0.499881 0.522817 0.121 Uiso 1 1 calc GR . .
H84C H 0.851327 0.540694 0.529879 0.121 Uiso 1 1 calc GR . .
C85 C 0.6300(5) 0.6286(2) 0.4123(8) 0.042(3) Uani 1 1 d D U .
H85 H 0.596290 0.625984 0.424970 0.050 Uiso 1 1 calc R . .
C86 C 0.6565(4) 0.5977(4) 0.4189(9) 0.052(3) Uani 1 1 d D U .
H86 H 0.639468 0.577503 0.441538 0.063 Uiso 1 1 calc R . .
C87 C 0.7051(4) 0.5934(4) 0.4159(9) 0.054(3) Uani 1 1 d D U .
H87 H 0.716753 0.569217 0.426741 0.065 Uiso 1 1 calc R . .
C88 C 0.7394(5) 0.6197(3) 0.4131(9) 0.056(3) Uani 1 1 d D U .
H88 H 0.770183 0.612828 0.434692 0.067 Uiso 1 1 calc R . .
C89 C 0.7323(5) 0.6561(3) 0.4072(8) 0.049(3) Uani 1 1 d D U .
H89 H 0.760480 0.669868 0.421936 0.059 Uiso 1 1 calc R . .
C90 C 0.6918(3) 0.6769(3) 0.4057(8) 0.043(3) Uani 1 1 d D U .
H90 H 0.695718 0.701477 0.424199 0.051 Uiso 1 1 calc R . .
C91 C 0.6464(4) 0.6633(3) 0.4101(8) 0.041(3) Uani 1 1 d D U .
H91 H 0.623569 0.680537 0.430777 0.049 Uiso 1 1 calc R . .
C93 C 0.6806(3) 0.5917(3) 0.1878(7) 0.035(3) Uani 1 1 d D U .
H93 H 0.677840 0.567044 0.169478 0.041 Uiso 1 1 calc R . .
C94 C 0.7270(3) 0.6050(3) 0.1860(7) 0.036(3) Uani 1 1 d D U .
H94 H 0.750736 0.586924 0.172152 0.044 Uiso 1 1 calc R . .
C95 C 0.7433(5) 0.6401(3) 0.1795(9) 0.046(4) Uani 1 1 d D U .
H95 H 0.775165 0.642941 0.157801 0.056 Uiso 1 1 calc R . .
C96 C 0.7150(4) 0.6707(4) 0.1804(8) 0.053(4) Uani 1 1 d D U .
H96 H 0.732471 0.693034 0.171820 0.064 Uiso 1 1 calc R . .
C97 C 0.6658(4) 0.6741(4) 0.1748(9) 0.061(5) Uani 1 1 d D U .
H97 H 0.654823 0.696574 0.152131 0.073 Uiso 1 1 calc R . .
C98 C 0.6310(4) 0.6477(3) 0.1817(8) 0.042(4) Uani 1 1 d D U .
H98 H 0.598679 0.655253 0.168377 0.051 Uiso 1 1 calc R . .
C99 C 0.6381(4) 0.6108(3) 0.1854(8) 0.041(4) Uani 1 1 d D U .
H99 H 0.611351 0.596862 0.165471 0.049 Uiso 1 1 calc R . .
C100 C 0.6331(5) 0.6212(2) 0.0054(7) 0.035(2) Uani 1 1 d D U .
H100 H 0.600020 0.615903 0.019113 0.042 Uiso 1 1 calc R . .
C101 C 0.6641(4) 0.5927(3) 0.0152(8) 0.042(3) Uani 1 1 d D U .
H101 H 0.649776 0.571305 0.037786 0.051 Uiso 1 1 calc R . .
C102 C 0.7133(4) 0.5923(3) 0.0125(7) 0.043(3) Uani 1 1 d D U .
C103 C 0.7431(5) 0.6219(2) 0.0120(7) 0.039(2) Uani 1 1 d D U .
H103 H 0.774583 0.617632 0.033928 0.046 Uiso 1 1 calc R . .
C104 C 0.7315(4) 0.6577(3) 0.0027(6) 0.030(2) Uani 1 1 d D U .
H104 H 0.757427 0.674048 0.016050 0.036 Uiso 1 1 calc R . .
C105 C 0.6875(3) 0.6742(3) -0.0010(6) 0.027(2) Uani 1 1 d D U .
H105 H 0.687103 0.698817 0.018365 0.032 Uiso 1 1 calc R . .
C106 C 0.6436(4) 0.6573(3) 0.0003(6) 0.030(2) Uani 1 1 d D U .
H106 H 0.618168 0.672681 0.019894 0.036 Uiso 1 1 calc R . .
C107 C 0.6402(4) 0.6074(3) -0.2208(7) 0.040(3) Uani 1 1 d D U .
H107 H 0.614345 0.592532 -0.240932 0.047 Uiso 1 1 calc R . .
C108 C 0.6840(3) 0.5893(3) -0.2158(7) 0.031(3) Uani 1 1 d D U .
H108 H 0.683010 0.564482 -0.234028 0.037 Uiso 1 1 calc R . .
C109 C 0.7296(3) 0.6049(2) -0.2180(6) 0.031(3) Uani 1 1 d D U .
H109 H 0.754574 0.588210 -0.234006 0.037 Uiso 1 1 calc R . .
C110 C 0.7430(4) 0.6411(2) -0.2229(6) 0.027(3) Uani 1 1 d D U .
H110 H 0.774702 0.645077 -0.244471 0.032 Uiso 1 1 calc R . .
C111 C 0.7127(3) 0.6711(3) -0.2268(7) 0.040(3) Uani 1 1 d D U .
H111 H 0.728969 0.693984 -0.234513 0.047 Uiso 1 1 calc R . .
C112 C 0.6628(3) 0.6727(4) -0.2332(9) 0.056(4) Uani 1 1 d D U .
H112 H 0.649792 0.694791 -0.254951 0.067 Uiso 1 1 calc R . .
C113 C 0.6305(5) 0.6444(2) -0.2228(8) 0.045(4) Uani 1 1 d D U .
H113 H 0.597197 0.650481 -0.232872 0.054 Uiso 1 1 calc R . .
Cl1 Cl 1.05312(13) 0.95399(11) 0.0797(3) 0.0674(12) Uani 1 1 d . . .
Cl2 Cl 1.02007(18) 1.01373(13) 0.1647(4) 0.0907(17) Uani 1 1 d . . .
C140 C 1.0158(5) 0.9679(4) 0.1506(8) 0.051(4) Uani 1 1 d . . .
H14M H 1.023858 0.955530 0.197095 0.062 Uiso 1 1 calc R . .
H14N H 0.983300 0.961783 0.137549 0.062 Uiso 1 1 calc R . .
Cl3 Cl 1.0528(6) 0.6046(4) 0.5132(9) 0.186(6) Uani 0.75 1 d D U P
Cl4 Cl 1.0669(6) 0.6057(4) 0.6704(9) 0.188(6) Uani 0.75 1 d D U P
C0AA C 1.0607(13) 0.6303(6) 0.5910(12) 0.154(13) Uani 0.75 1 d D U P
H0AA H 1.088864 0.645001 0.584191 0.185 Uiso 0.75 1 calc R . P
H0AB H 1.033684 0.646191 0.596627 0.185 Uiso 0.75 1 calc R . P
Cl5 Cl 1.0158(2) 0.33388(19) -0.2104(4) 0.117(2) Uani 1 1 d . . .
Cl6 Cl 0.9284(2) 0.31029(15) -0.2703(3) 0.0810(16) Uani 1 1 d . . .
C141 C 0.9765(7) 0.3381(5) -0.2825(11) 0.071(6) Uani 1 1 d . . .
H14O H 0.992139 0.332271 -0.329855 0.085 Uiso 1 1 calc R . .
H14P H 0.965630 0.362701 -0.285400 0.085 Uiso 1 1 calc R . .
Cl7 Cl 0.9306(2) 0.30831(16) -0.5491(4) 0.0925(19) Uani 1 1 d . . .
Cl8 Cl 1.0202(3) 0.3334(2) -0.5955(5) 0.139(3) Uani 1 1 d . . .
C142 C 0.9795(7) 0.3340(6) -0.5297(13) 0.086(7) Uani 1 1 d . . .
H14Q H 0.969304 0.358531 -0.522072 0.103 Uiso 1 1 calc R . .
H14R H 0.993538 0.325674 -0.482783 0.103 Uiso 1 1 calc R . .
F1 F 0.9011(3) 0.87943(16) 0.1005(6) 0.091(3) Uani 1 1 d D U .
F2 F 0.9178(3) 0.9248(2) 0.1732(4) 0.088(3) Uani 1 1 d D . .
F3 F 0.9309(3) 0.9281(2) 0.0520(4) 0.098(4) Uani 1 1 d D U .
F4 F 0.8583(2) 0.9280(2) 0.0947(7) 0.108(3) Uani 1 1 d D U .
B1 B 0.9019(4) 0.9154(3) 0.1056(7) 0.049(4) Uani 1 1 d D U .
F5 F 0.6993(3) 0.7338(2) 0.6573(4) 0.069(3) Uani 1 1 d D . .
F6 F 0.6425(2) 0.71119(16) 0.5854(6) 0.097(3) Uani 1 1 d D U .
F7 F 0.6528(2) 0.76977(15) 0.5914(5) 0.065(2) Uani 1 1 d D . .
F8 F 0.7057(3) 0.7360(2) 0.5329(4) 0.078(3) Uani 1 1 d D . .
B2 B 0.6751(4) 0.7376(3) 0.5917(7) 0.057(4) Uani 1 1 d D . .
F9 F 0.9147(4) 0.6858(3) 0.5927(8) 0.173(5) Uani 1 1 d D U .
F10 F 0.9649(4) 0.7181(3) 0.6529(5) 0.109(4) Uani 1 1 d D U .
F11 F 0.9887(4) 0.6830(3) 0.5650(7) 0.218(7) Uani 1 1 d D U .
F12 F 0.9486(4) 0.7299(3) 0.5374(6) 0.129(5) Uani 1 1 d D U .
B3 B 0.9554(5) 0.7040(4) 0.5876(8) 0.148(5) Uani 1 1 d D U .
F13 F 0.8878(3) 0.4339(3) -0.4193(9) 0.156(5) Uani 1 1 d D U .
F14 F 0.9476(5) 0.4240(4) -0.3469(7) 0.180(8) Uani 1 1 d D U .
F15 F 0.9173(4) 0.3810(2) -0.4114(9) 0.138(4) Uani 1 1 d D U .
F16 F 0.9562(5) 0.4227(3) -0.4674(8) 0.156(7) Uani 1 1 d D U .
B4 B 0.9272(4) 0.4155(3) -0.4115(8) 0.089(6) Uani 1 1 d D U .
O7 O 0.8284(11) 0.8352(9) -0.392(2) 0.206(13) Uani 0.75 1 d . U P
N14 N 0.8377(7) 0.7833(5) -0.3819(14) 0.085(8) Uani 0.75 1 d D . P
C129 C 0.8198(11) 0.7468(6) -0.3754(19) 0.136(14) Uani 0.75 1 d D U P
H12A H 0.785892 0.746992 -0.382090 0.203 Uiso 0.75 1 d R . P
H12B H 0.827302 0.737432 -0.326230 0.203 Uiso 0.75 1 d R . P
H12C H 0.834112 0.732042 -0.413520 0.203 Uiso 0.75 1 d R . P
C130 C 0.8820(16) 0.7894(12) -0.349(3) 0.187(19) Uani 0.75 1 d . U P
H13S H 0.897617 0.808600 -0.375208 0.280 Uiso 0.75 1 d R . P
H13T H 0.901127 0.768090 -0.352348 0.280 Uiso 0.75 1 d R . P
H13U H 0.877707 0.795730 -0.296938 0.280 Uiso 0.75 1 d R . P
C131 C 0.8092(14) 0.8019(11) -0.409(3) 0.164(14) Uani 0.75 1 d . U P
H131 H 0.781420 0.796050 -0.435043 0.196 Uiso 0.75 1 calc R . P
O8 O 0.8190(6) 0.6017(4) -0.4070(13) 0.122(5) Uani 1 1 d . . .
N15 N 0.7521(4) 0.6311(3) -0.4055(11) 0.056(3) Uani 1 1 d . . .
C143 C 0.7759(5) 0.6004(5) -0.4066(13) 0.068(4) Uani 1 1 d . . .
H143 H 0.759962 0.578561 -0.407137 0.082 Uiso 1 1 calc R . .
C144 C 0.7007(5) 0.6298(4) -0.4070(13) 0.069(4) Uani 1 1 d . . .
H14A H 0.688687 0.632177 -0.356423 0.103 Uiso 1 1 calc GR . .
H14B H 0.690614 0.607318 -0.427866 0.103 Uiso 1 1 calc GR . .
H14C H 0.688829 0.649055 -0.437650 0.103 Uiso 1 1 calc GR . .
C145 C 0.7770(7) 0.6644(4) -0.4031(12) 0.085(6) Uani 1 1 d . . .
H14D H 0.763282 0.680611 -0.439175 0.127 Uiso 1 1 calc GR . .
H14E H 0.809829 0.660467 -0.415191 0.127 Uiso 1 1 calc GR . .
H14F H 0.774481 0.674441 -0.353265 0.127 Uiso 1 1 calc GR . .
O9 O 0.7002(6) 0.5313(4) -0.4518(8) 0.105(4) Uani 1 1 d . U .
N16 N 0.7417(6) 0.4863(4) -0.4046(15) 0.097(3) Uani 1 1 d . U .
C123 C 0.7582(7) 0.4512(6) -0.4276(12) 0.106(5) Uani 1 1 d . U .
H12D H 0.743468 0.433235 -0.396418 0.158 Uiso 1 1 calc GR . .
H12E H 0.792078 0.449876 -0.421963 0.158 Uiso 1 1 calc GR . .
H12F H 0.749822 0.447110 -0.479530 0.158 Uiso 1 1 calc GR . .
C124 C 0.7163(9) 0.5027(7) -0.4579(14) 0.099(4) Uani 1 1 d . U .
H124 H 0.711067 0.490439 -0.502965 0.119 Uiso 1 1 calc R . .
C125 C 0.7520(8) 0.5030(6) -0.3401(12) 0.100(4) Uani 1 1 d . U .
H12G H 0.781318 0.516016 -0.345727 0.150 Uiso 1 1 calc GR . .
H12H H 0.755345 0.485714 -0.300254 0.150 Uiso 1 1 calc GR . .
H12I H 0.726922 0.519446 -0.327671 0.150 Uiso 1 1 calc GR . .
O10 O 0.7528(7) 0.4097(7) -0.2309(13) 0.126(6) Uani 0.75 1 d D U P
N17 N 0.8290(7) 0.4055(8) -0.1983(12) 0.130(6) Uani 0.75 1 d D U P
C120 C 0.8644(8) 0.4031(10) -0.1398(14) 0.136(7) Uani 0.75 1 d D U P
H12J H 0.884834 0.423731 -0.142918 0.205 Uiso 0.75 1 d R . P
H12K H 0.882954 0.381771 -0.146808 0.205 Uiso 0.75 1 d R . P
H12L H 0.849514 0.402481 -0.090938 0.205 Uiso 0.75 1 d R . P
C121 C 0.8469(9) 0.4044(10) -0.2750(12) 0.136(7) Uani 0.75 1 d D U P
H12M H 0.844988 0.380521 -0.295319 0.203 Uiso 0.75 1 d R . P
H12N H 0.879428 0.412181 -0.275289 0.203 Uiso 0.75 1 d R . P
H12O H 0.828098 0.420291 -0.305399 0.203 Uiso 0.75 1 d R . P
C122 C 0.7837(8) 0.4117(10) -0.1835(13) 0.128(6) Uani 0.75 1 d D U P
H122 H 0.775180 0.417927 -0.134300 0.153 Uiso 0.75 1 calc R . P
O11 O 1.0352(4) 0.2934(4) -0.4089(12) 0.103(4) Uani 1 1 d . . .
N18 N 1.0729(4) 0.2410(4) -0.3981(9) 0.070(4) Uani 1 1 d D . .
C126 C 1.0526(6) 0.2688(6) -0.3654(13) 0.085(7) Uani 1 1 d . . .
H126 H 1.050793 0.270657 -0.312929 0.102 Uiso 1 1 calc R . .
C127 C 1.0750(9) 0.2359(7) -0.4791(12) 0.112(8) Uani 1 1 d D U .
H12P H 1.056587 0.215185 -0.492716 0.169 Uiso 1 1 calc GR . .
H12Q H 1.107474 0.232338 -0.494183 0.169 Uiso 1 1 calc GR . .
H12R H 1.062406 0.256621 -0.504109 0.169 Uiso 1 1 calc GR . .
C128 C 1.0914(7) 0.2133(6) -0.3551(13) 0.099(8) Uani 1 1 d D . .
H12S H 1.090342 0.219681 -0.302569 0.148 Uiso 1 1 calc GR . .
H12T H 1.123697 0.208900 -0.369902 0.148 Uiso 1 1 calc GR . .
H12U H 1.072831 0.191994 -0.363191 0.148 Uiso 1 1 calc GR . .
O12 O 0.7488(8) 0.4191(5) -0.0221(17) 0.186(11) Uani 1 1 d . . .
N19 N 0.7564(8) 0.4151(5) 0.1088(11) 0.122(7) Uani 1 1 d D U .
C117 C 0.7290(9) 0.4115(10) 0.1762(16) 0.163(14) Uani 1 1 d D U .
H11A H 0.728513 0.434004 0.202700 0.244 Uiso 1 1 calc GR . .
H11B H 0.742835 0.393474 0.207935 0.244 Uiso 1 1 calc GR . .
H11C H 0.697028 0.404767 0.163346 0.244 Uiso 1 1 calc GR . .
C118 C 0.8069(8) 0.4220(9) 0.118(2) 0.215(17) Uani 1 1 d D U .
H11D H 0.814826 0.421366 0.170778 0.322 Uiso 1 1 calc R . .
H11E H 0.824735 0.404007 0.091557 0.322 Uiso 1 1 calc R . .
H11F H 0.814377 0.445188 0.097716 0.322 Uiso 1 1 calc R . .
C119 C 0.7286(10) 0.4131(8) 0.0490(16) 0.127(10) Uani 1 1 d D U .
H119 H 0.696444 0.407907 0.054018 0.153 Uiso 1 1 calc R . .
O13 O 0.7571(6) 0.4179(5) 0.3628(11) 0.129(5) Uani 1 1 d . U .
N20 N 0.8316(8) 0.4054(7) 0.3852(15) 0.123(5) Uani 1 1 d . U .
C114 C 0.7986(9) 0.4179(8) 0.3511(18) 0.126(5) Uani 1 1 d . U .
H114 H 0.807264 0.429798 0.306929 0.151 Uiso 1 1 calc R . .
C115 C 0.8209(9) 0.3830(7) 0.4459(17) 0.129(6) Uani 1 1 d . U .
H11G H 0.786983 0.381913 0.452294 0.193 Uiso 1 1 d R . .
H11H H 0.835223 0.392143 0.491144 0.193 Uiso 1 1 d R . .
H11I H 0.832863 0.359343 0.435844 0.193 Uiso 1 1 d R . .
C116 C 0.8791(8) 0.4078(7) 0.3673(16) 0.128(5) Uani 1 1 d . U .
H11J H 0.882734 0.420755 0.320829 0.192 Uiso 1 1 d R . .
H11K H 0.891924 0.384065 0.361459 0.192 Uiso 1 1 d R . .
H11L H 0.895854 0.419995 0.407009 0.192 Uiso 1 1 d R . .
O14 O 0.8325(5) 0.5712(4) 0.0776(10) 0.103(4) Uani 1 1 d D U .
N21 N 0.9057(6) 0.5897(5) 0.1085(13) 0.124(4) Uani 1 1 d D U .
C1BA C 0.8615(6) 0.5809(6) 0.1188(13) 0.111(4) Uani 1 1 d D U .
H1BA H 0.851408 0.582742 0.168818 0.133 Uiso 1 1 calc R . .
C3DA C 0.9351(9) 0.6091(7) 0.0548(15) 0.139(5) Uani 1 1 d D U .
H3DA H 0.932293 0.598266 0.005689 0.209 Uiso 1 1 d R . .
H3DB H 0.967623 0.608256 0.070969 0.209 Uiso 1 1 d R . .
H3DC H 0.924703 0.633566 0.052259 0.209 Uiso 1 1 d R . .
C4DA C 0.9267(9) 0.5891(7) 0.1840(14) 0.132(5) Uani 1 1 d D U .
H4DA H 0.929417 0.613093 0.202837 0.198 Uiso 1 1 d R . .
H4DB H 0.957657 0.578293 0.181627 0.198 Uiso 1 1 d R . .
H4DC H 0.906757 0.575323 0.217267 0.198 Uiso 1 1 d R . .
O15 O 0.8911(4) 0.7964(3) 0.3240(7) 0.058(3) Uani 1 1 d . U .
N13 N 0.8554(6) 0.8457(5) 0.3565(12) 0.101(5) Uani 1 1 d D U .
C147 C 0.8518(7) 0.8614(6) 0.2811(12) 0.108(6) Uani 1 1 d D U .
H14G H 0.869299 0.883464 0.279611 0.162 Uiso 1 1 d R . .
H14H H 0.818999 0.865994 0.269481 0.162 Uiso 1 1 d R . .
H14I H 0.864699 0.845034 0.244531 0.162 Uiso 1 1 d R . .
C148 C 0.8344(7) 0.8705(6) 0.4069(16) 0.107(6) Uani 1 1 d . U .
H14J H 0.854713 0.891042 0.411903 0.160 Uiso 1 1 d R . .
H14K H 0.830273 0.859412 0.455483 0.160 Uiso 1 1 d R . .
H14L H 0.804073 0.877802 0.387513 0.160 Uiso 1 1 d R . .
C146 C 0.8732(6) 0.8162(6) 0.3658(15) 0.093(7) Uani 1 1 d . . .
H146 H 0.872110 0.808058 0.415525 0.112 Uiso 1 1 calc R . .
O16 O 0.7201(3) 0.8125(2) 0.0932(9) 0.063(3) Uani 1 1 d . . .
C136 C 0.6572(5) 0.7718(4) 0.0875(12) 0.062(4) Uani 1 1 d . . .
H13K H 0.655971 0.771943 0.033217 0.094 Uiso 1 1 d R . .
H13L H 0.625921 0.767673 0.107367 0.094 Uiso 1 1 d R . .
H13M H 0.678171 0.753103 0.104187 0.094 Uiso 1 1 d R . .
C137 C 0.6743(7) 0.8057(5) 0.1139(13) 0.094(7) Uani 1 1 d . U .
H13N H 0.654065 0.824527 0.094005 0.113 Uiso 1 1 calc R . .
H13O H 0.672092 0.806356 0.168594 0.113 Uiso 1 1 calc R . .
C138 C 0.7388(7) 0.8433(6) 0.1192(12) 0.096(7) Uani 1 1 d . U .
H138 H 0.720280 0.860314 0.144045 0.115 Uiso 1 1 calc R . .
C139 C 0.7849(7) 0.8483(5) 0.1075(16) 0.112(7) Uani 1 1 d . U .
H13P H 0.792132 0.843963 0.055235 0.168 Uiso 1 1 d R . .
H13Q H 0.802732 0.831983 0.138565 0.168 Uiso 1 1 d R . .
H13R H 0.793252 0.872483 0.120345 0.168 Uiso 1 1 d R . .
O17 O 1.0035(10) 0.5023(7) -0.6552(13) 0.154(7) Uani 1 1 d D . .
C132 C 0.9973(13) 0.4394(7) -0.6420(17) 0.150(13) Uani 1 1 d D U .
H13A H 1.014516 0.442410 -0.688506 0.225 Uiso 1 1 d R . .
H13B H 0.966066 0.430400 -0.652695 0.225 Uiso 1 1 d R . .
H13C H 1.013926 0.422710 -0.610175 0.225 Uiso 1 1 d R . .
C133 C 0.9930(11) 0.4746(6) -0.6027(15) 0.144(11) Uani 1 1 d D U .
H13D H 0.961039 0.477585 -0.583182 0.172 Uiso 1 1 calc R . .
H13E H 1.015056 0.475635 -0.560477 0.172 Uiso 1 1 calc R . .
C134 C 1.0004(13) 0.5343(8) -0.612(2) 0.193(19) Uani 1 1 d D . .
H13F H 1.025367 0.535603 -0.573952 0.232 Uiso 1 1 calc R . .
H13G H 0.969674 0.536486 -0.587067 0.232 Uiso 1 1 calc R . .
C135 C 1.0067(19) 0.5615(12) -0.671(2) 0.24(3) Uani 1 1 d D U .
H13H H 1.039347 0.569007 -0.671333 0.359 Uiso 1 1 d R . .
H13I H 0.986597 0.581797 -0.661713 0.359 Uiso 1 1 d R . .
H13J H 0.998897 0.551447 -0.719823 0.359 Uiso 1 1 d R . .

loop_
_atom_site_aniso_label
_atom_site_aniso_U_11
_atom_site_aniso_U_22
_atom_site_aniso_U_33
_atom_site_aniso_U_23
_atom_site_aniso_U_13
_atom_site_aniso_U_12
Pt1 0.0273(3) 0.0289(3) 0.0198(3) -0.0033(2) -0.0006(3) 0.00086(19)
Pt2 0.0245(3) 0.0327(3) 0.0174(3) 0.0008(2) -0.0021(3) -0.00020(19)
Pt3 0.0291(3) 0.0290(3) 0.0202(3) -0.0004(2) 0.0006(2) -0.0040(2)
Pt4 0.0287(3) 0.0303(3) 0.0177(3) 0.0039(2) 0.0005(2) 0.0019(2)
Pt5 0.0261(3) 0.0328(3) 0.0181(3) -0.0025(2) 0.0015(3) 0.0000(2)
Pt6 0.0304(3) 0.0296(3) 0.0201(3) -0.0024(2) -0.0014(2) -0.0034(2)
S1 0.0290(17) 0.0289(17) 0.0334(18) -0.0037(15) 0.0001(16) -0.0009(13)
S2 0.0298(17) 0.0317(17) 0.0325(18) 0.0057(16) -0.0022(17) 0.0000(14)
S3 0.0268(17) 0.0365(18) 0.0325(18) 0.0010(19) -0.0015(17) 0.0000(14)
S4 0.0306(18) 0.035(2) 0.038(2) 0.0014(19) 0.0073(18) 0.0044(15)
S5 0.0305(17) 0.0349(18) 0.0334(18) -0.0060(15) -0.0009(15) -0.0046(14)
S6 0.0344(17) 0.0331(17) 0.0351(18) 0.0056(17) -0.0011(17) -0.0068(13)
O1 0.045(5) 0.041(5) 0.024(5) 0.003(5) 0.009(5) -0.010(4)
O2 0.045(6) 0.040(5) 0.028(5) 0.000(5) -0.006(5) -0.007(4)
O3 0.033(5) 0.041(6) 0.029(5) -0.004(5) 0.004(5) 0.003(4)
O4 0.039(6) 0.044(6) 0.025(5) 0.004(5) 0.001(5) 0.004(4)
O5 0.046(6) 0.059(7) 0.036(6) -0.007(5) -0.007(5) -0.011(5)
O6 0.048(6) 0.058(7) 0.035(6) 0.004(5) -0.009(5) -0.001(5)
N1 0.031(6) 0.041(7) 0.030(6) -0.007(6) 0.002(5) 0.005(5)
N2 0.028(6) 0.032(6) 0.023(5) -0.007(5) 0.010(5) 0.003(4)
N3 0.032(6) 0.035(6) 0.031(6) -0.002(5) 0.004(6) -0.002(5)
N4 0.042(7) 0.052(7) 0.024(6) 0.016(6) 0.001(6) 0.005(5)
N5 0.030(6) 0.052(8) 0.038(7) 0.016(7) -0.009(6) 0.001(6)
N6 0.030(6) 0.035(6) 0.025(5) -0.005(6) -0.002(6) 0.002(5)
N7 0.029(6) 0.039(6) 0.034(6) 0.012(6) 0.010(6) -0.004(5)
N8 0.044(7) 0.055(8) 0.029(6) 0.018(7) 0.020(6) -0.003(6)
N9 0.039(6) 0.041(6) 0.031(6) -0.002(6) -0.010(6) -0.010(5)
N10 0.038(6) 0.030(6) 0.038(6) -0.016(5) -0.003(6) 0.002(5)
N11 0.042(7) 0.033(6) 0.039(7) 0.003(5) 0.004(6) -0.003(5)
N12 0.053(8) 0.051(8) 0.026(6) 0.006(6) 0.004(6) -0.009(6)
C1 0.071(8) 0.078(8) 0.080(8) -0.007(6) -0.009(6) 0.006(6)
C2 0.051(7) 0.055(7) 0.047(6) -0.011(5) -0.006(5) 0.001(5)
C3 0.030(8) 0.035(8) 0.017(6) -0.009(5) -0.007(6) 0.006(6)
C4 0.034(8) 0.047(9) 0.035(8) 0.005(7) 0.006(7) 0.008(7)
C5 0.043(9) 0.046(9) 0.027(7) -0.008(7) 0.001(7) 0.007(7)
C6 0.014(6) 0.035(8) 0.025(6) -0.002(6) 0.002(5) -0.002(5)
C7 0.021(7) 0.039(8) 0.026(7) 0.001(6) 0.004(6) 0.005(6)
C8 0.017(4) 0.032(5) 0.025(5) 0.002(7) -0.002(7) 0.003(4)
C9 0.022(7) 0.022(7) 0.029(6) 0.003(6) -0.001(6) -0.004(5)
C10 0.024(7) 0.038(8) 0.023(6) 0.004(6) -0.005(6) 0.009(6)
C11 0.025(7) 0.043(9) 0.031(7) -0.003(7) 0.009(6) 0.006(6)
C12 0.026(7) 0.029(8) 0.027(7) 0.007(6) -0.006(6) -0.009(6)
C13 0.021(5) 0.036(6) 0.027(5) 0.007(7) 0.000(7) 0.000(4)
C14 0.023(7) 0.028(8) 0.030(7) 0.006(6) -0.002(6) 0.007(6)
C15 0.020(6) 0.024(7) 0.025(6) -0.001(5) 0.008(5) 0.000(5)
C16 0.044(8) 0.037(8) 0.039(8) 0.005(7) 0.006(8) -0.010(6)
C17 0.041(8) 0.063(10) 0.044(8) 0.007(8) 0.008(7) -0.005(7)
C18 0.056(9) 0.064(10) 0.049(9) 0.019(8) -0.004(8) -0.015(8)
C19 0.094(15) 0.096(16) 0.095(15) 0.061(13) 0.026(13) -0.018(13)
C20 0.054(9) 0.028(7) 0.045(9) -0.007(7) -0.002(8) -0.009(6)
C21 0.075(11) 0.040(8) 0.042(8) -0.006(7) -0.007(9) -0.008(8)
C22 0.059(11) 0.115(17) 0.057(11) -0.008(11) -0.018(9) 0.015(11)
C23 0.097(9) 0.098(9) 0.090(9) -0.005(6) -0.006(6) 0.008(7)
C24 0.037(9) 0.034(8) 0.031(7) 0.007(6) -0.001(6) -0.001(7)
C25 0.030(8) 0.070(11) 0.035(8) 0.008(8) -0.016(7) 0.002(7)
C26 0.028(8) 0.065(11) 0.030(8) 0.010(7) -0.007(6) 0.005(7)
C27 0.047(6) 0.052(7) 0.040(6) 0.016(5) 0.003(5) 0.006(5)
C28 0.084(14) 0.045(11) 0.109(16) 0.043(11) 0.009(12) -0.017(10)
C29 0.082(14) 0.044(10) 0.097(15) 0.035(10) -0.012(12) 0.015(9)
C30 0.063(13) 0.059(13) 0.027(9) 0.014(7) -0.006(9) -0.005(9)
C31 0.019(7) 0.052(10) 0.025(6) 0.000(6) 0.001(6) 0.004(7)
C32 0.038(9) 0.023(8) 0.037(8) -0.007(6) -0.023(7) 0.001(6)
C33 0.044(9) 0.049(10) 0.043(9) -0.023(8) -0.015(8) 0.001(8)
C34 0.024(7) 0.027(7) 0.026(7) -0.006(5) -0.010(6) 0.001(6)
C35 0.028(8) 0.030(8) 0.029(7) -0.003(6) -0.004(6) 0.000(6)
C36 0.024(5) 0.027(5) 0.024(5) 0.005(6) -0.005(7) -0.005(4)
C37 0.022(7) 0.037(8) 0.034(7) 0.000(6) -0.006(6) -0.005(6)
C38 0.026(7) 0.031(7) 0.030(7) -0.008(6) 0.002(6) -0.008(6)
C39 0.023(7) 0.032(8) 0.022(6) 0.001(6) 0.006(6) -0.003(6)
C40 0.020(7) 0.029(8) 0.031(7) 0.005(6) 0.000(6) -0.003(6)
C41 0.027(5) 0.024(5) 0.026(5) -0.005(7) 0.002(7) -0.007(4)
C42 0.023(7) 0.029(8) 0.036(7) 0.003(6) -0.002(6) -0.004(6)
C43 0.029(8) 0.031(8) 0.037(8) -0.005(6) 0.006(7) -0.013(6)
C44 0.043(8) 0.035(7) 0.035(8) -0.001(7) -0.001(7) 0.004(6)
C45 0.065(10) 0.042(9) 0.038(8) -0.008(7) 0.013(8) -0.007(8)
C46 0.081(13) 0.045(9) 0.057(10) -0.009(9) 0.026(10) -0.002(8)
C47 0.104(16) 0.041(10) 0.081(13) -0.029(9) 0.028(12) 0.008(10)
C48 0.043(6) 0.046(7) 0.036(7) 0.004(6) -0.008(6) 0.001(6)
C49 0.050(6) 0.047(6) 0.039(6) 0.007(5) -0.009(5) -0.004(5)
C50 0.055(6) 0.051(6) 0.045(6) 0.008(6) -0.010(6) -0.002(5)
C51 0.069(7) 0.061(7) 0.064(7) 0.003(6) -0.010(6) 0.002(6)
C52 0.032(8) 0.043(9) 0.019(6) -0.007(6) 0.012(6) 0.004(7)
C53 0.046(10) 0.074(13) 0.029(8) -0.004(8) 0.023(8) -0.010(9)
C54 0.038(10) 0.059(12) 0.046(10) 0.010(9) -0.011(8) -0.014(9)
C55 0.047(11) 0.065(14) 0.047(11) -0.016(8) 0.014(9) -0.003(8)
C56 0.103(10) 0.106(10) 0.111(10) -0.009(7) 0.009(7) 0.007(7)
C57 0.099(15) 0.078(14) 0.044(9) -0.005(9) -0.006(10) -0.018(11)
C58 0.054(10) 0.063(11) 0.033(8) -0.008(7) -0.013(7) -0.005(8)
C59 0.032(7) 0.024(7) 0.028(7) 0.005(5) -0.002(6) -0.003(6)
C60 0.051(10) 0.053(10) 0.047(9) -0.013(8) 0.004(8) -0.005(8)
C61 0.057(10) 0.040(8) 0.050(9) -0.006(8) -0.002(9) 0.006(7)
C62 0.040(8) 0.028(7) 0.039(8) -0.007(6) -0.008(7) -0.003(6)
C63 0.030(8) 0.035(8) 0.030(7) -0.004(6) 0.004(6) 0.010(6)
C64 0.030(7) 0.021(7) 0.053(9) -0.001(6) -0.006(7) 0.002(5)
C65 0.033(6) 0.026(6) 0.035(8) -0.003(5) 0.002(6) 0.003(5)
C66 0.024(7) 0.031(8) 0.051(9) -0.010(7) -0.008(7) -0.001(6)
C67 0.045(8) 0.034(8) 0.029(7) 0.002(6) -0.002(7) -0.007(6)
C68 0.032(7) 0.029(7) 0.041(8) 0.011(6) -0.007(7) -0.001(6)
C69 0.036(8) 0.029(8) 0.062(10) -0.001(7) 0.017(8) -0.005(7)
C70 0.032(6) 0.022(6) 0.042(9) 0.006(6) -0.011(6) -0.001(5)
C71 0.033(8) 0.028(8) 0.047(8) -0.007(6) 0.008(7) -0.003(6)
C72 0.044(5) 0.063(6) 0.058(6) -0.005(5) 0.002(5) -0.002(5)
C73 0.050(6) 0.072(6) 0.064(6) -0.003(5) 0.002(5) -0.005(5)
C74 0.066(5) 0.079(6) 0.073(6) -0.004(5) 0.004(5) -0.007(5)
C75 0.077(7) 0.089(7) 0.080(7) -0.001(6) 0.009(6) -0.008(6)
C76 0.042(9) 0.036(8) 0.033(8) 0.010(6) 0.000(7) -0.012(7)
C77 0.054(11) 0.052(10) 0.046(9) 0.017(8) -0.006(8) 0.020(8)
C78 0.075(12) 0.050(10) 0.033(8) 0.016(7) -0.021(8) 0.011(8)
C79 0.055(6) 0.054(6) 0.040(6) 0.002(5) 0.010(5) -0.003(5)
C80 0.060(12) 0.079(14) 0.108(16) 0.011(12) 0.029(11) 0.003(10)
C81 0.053(7) 0.052(7) 0.060(7) 0.000(6) -0.009(6) 0.000(6)
C82 0.056(6) 0.060(6) 0.061(6) -0.004(5) -0.009(6) -0.001(5)
C83 0.062(5) 0.069(6) 0.065(6) -0.002(5) -0.011(5) 0.004(5)
C84 0.092(11) 0.079(11) 0.072(10) -0.013(9) -0.028(9) 0.006(9)
C85 0.046(4) 0.052(4) 0.027(4) 0.008(4) 0.000(4) -0.005(4)
C86 0.064(5) 0.056(5) 0.037(4) 0.004(4) -0.003(4) -0.006(4)
C87 0.065(5) 0.058(5) 0.040(5) 0.002(4) 0.001(4) 0.008(4)
C88 0.058(5) 0.064(5) 0.044(5) 0.006(4) 0.003(4) 0.007(4)
C89 0.051(5) 0.058(5) 0.039(4) 0.002(4) -0.002(4) -0.003(4)
C90 0.050(4) 0.045(4) 0.033(4) -0.003(4) 0.002(4) -0.001(4)
C91 0.045(4) 0.047(4) 0.031(4) 0.006(4) 0.008(4) 0.003(4)
C93 0.048(6) 0.024(5) 0.031(5) 0.002(4) 0.004(5) -0.001(5)
C94 0.037(6) 0.040(6) 0.032(5) -0.001(5) 0.001(5) 0.022(5)
C95 0.036(6) 0.065(7) 0.038(6) 0.015(5) 0.002(5) -0.017(5)
C96 0.074(7) 0.052(7) 0.033(6) 0.007(5) 0.002(5) -0.024(6)
C97 0.080(8) 0.059(7) 0.044(6) 0.003(5) 0.014(6) 0.013(6)
C98 0.033(6) 0.063(7) 0.031(5) 0.012(5) 0.002(5) 0.016(5)
C99 0.040(6) 0.049(6) 0.034(6) 0.004(5) -0.009(5) -0.013(5)
C100 0.039(4) 0.047(4) 0.020(4) 0.008(4) 0.003(4) -0.008(4)
C101 0.058(5) 0.045(5) 0.024(4) 0.009(4) -0.003(4) -0.006(4)
C102 0.064(6) 0.046(5) 0.019(4) 0.007(4) 0.002(5) 0.008(5)
C103 0.051(5) 0.048(5) 0.016(4) 0.014(4) 0.003(4) 0.009(5)
C104 0.037(4) 0.037(4) 0.016(4) 0.005(4) 0.002(4) 0.000(4)
C105 0.035(5) 0.034(5) 0.013(4) 0.002(4) 0.006(4) -0.004(4)
C106 0.033(5) 0.042(5) 0.016(4) 0.010(4) 0.009(4) -0.001(4)
C107 0.034(5) 0.057(6) 0.028(5) 0.003(5) -0.008(5) -0.012(5)
C108 0.037(5) 0.031(5) 0.024(5) -0.007(4) 0.007(5) -0.003(4)
C109 0.036(5) 0.037(5) 0.019(5) -0.003(4) 0.004(4) 0.006(4)
C110 0.030(5) 0.032(5) 0.019(5) 0.015(4) 0.001(4) -0.006(4)
C111 0.057(6) 0.039(6) 0.023(5) -0.001(4) 0.002(5) -0.008(5)
C112 0.070(7) 0.061(7) 0.037(6) 0.007(5) 0.009(6) 0.008(6)
C113 0.044(6) 0.058(6) 0.032(6) 0.007(5) 0.002(5) 0.012(5)
Cl1 0.048(2) 0.083(3) 0.071(3) -0.013(2) 0.003(2) 0.0160(18)
Cl2 0.071(3) 0.059(3) 0.142(5) -0.019(3) 0.016(3) 0.002(2)
C140 0.051(9) 0.050(9) 0.054(9) -0.008(7) 0.011(8) 0.001(7)
Cl3 0.200(8) 0.175(8) 0.184(8) -0.015(6) -0.016(6) 0.008(6)
Cl4 0.208(8) 0.168(8) 0.188(8) 0.014(6) -0.014(6) 0.001(6)
C0AA 0.162(14) 0.153(14) 0.146(14) -0.005(7) 0.000(7) -0.001(7)
Cl5 0.104(5) 0.140(6) 0.108(5) 0.034(5) -0.048(4) -0.034(4)
Cl6 0.075(4) 0.067(4) 0.101(4) 0.003(3) -0.007(3) -0.018(3)
C141 0.078(14) 0.048(11) 0.086(14) 0.018(10) -0.012(12) 0.017(10)
Cl7 0.094(5) 0.068(4) 0.115(5) 0.004(3) -0.008(4) -0.006(3)
Cl8 0.106(5) 0.181(8) 0.129(6) 0.020(6) 0.049(5) 0.000(5)
C142 0.067(14) 0.096(17) 0.094(16) 0.001(14) 0.007(13) -0.033(12)
F1 0.090(5) 0.075(5) 0.109(6) -0.005(6) -0.007(6) 0.006(4)
F2 0.102(9) 0.079(8) 0.082(8) -0.002(6) 0.003(7) -0.001(7)
F3 0.099(6) 0.105(6) 0.090(6) 0.010(5) 0.005(5) -0.016(5)
F4 0.079(5) 0.099(6) 0.145(6) -0.004(6) -0.003(6) 0.016(4)
B1 0.045(6) 0.051(6) 0.050(7) -0.006(6) -0.004(6) 0.000(5)
F5 0.089(8) 0.082(8) 0.034(5) 0.012(5) -0.017(5) 0.006(6)
F6 0.102(7) 0.068(6) 0.122(9) 0.000(8) 0.012(9) -0.043(5)
F7 0.081(5) 0.062(5) 0.051(5) 0.005(6) 0.004(7) -0.002(4)
F8 0.111(10) 0.087(9) 0.035(5) -0.003(5) 0.020(6) -0.006(7)
B2 0.070(10) 0.059(10) 0.041(9) -0.030(11) -0.010(12) -0.002(8)
F9 0.180(7) 0.176(7) 0.163(7) 0.002(6) 0.001(6) -0.024(6)
F10 0.117(6) 0.132(6) 0.079(5) -0.018(5) -0.018(5) -0.024(5)
F11 0.218(9) 0.224(9) 0.211(9) -0.006(6) 0.002(6) 0.019(6)
F12 0.136(7) 0.138(7) 0.112(7) 0.006(5) -0.005(5) -0.023(6)
B3 0.150(7) 0.156(7) 0.139(7) -0.002(5) -0.001(5) -0.005(5)
F13 0.144(7) 0.151(7) 0.173(8) 0.004(6) -0.009(7) 0.030(6)
F14 0.172(10) 0.188(10) 0.179(10) -0.010(7) -0.011(7) -0.004(7)
F15 0.147(7) 0.122(6) 0.145(7) 0.006(7) 0.002(7) 0.005(6)
F16 0.159(9) 0.163(9) 0.147(9) 0.015(6) 0.017(6) -0.001(6)
B4 0.086(8) 0.089(8) 0.091(9) 0.001(7) 0.001(7) 0.001(6)
O7 0.202(14) 0.205(14) 0.210(15) 0.001(7) -0.003(7) 0.009(7)
N14 0.056(12) 0.075(14) 0.12(2) 0.015(13) 0.000(13) 0.009(10)
C129 0.134(15) 0.135(15) 0.137(15) -0.003(7) -0.001(7) -0.002(7)
C130 0.18(2) 0.18(2) 0.19(2) 0.005(7) 0.002(7) 0.001(7)
C131 0.161(15) 0.164(15) 0.166(16) -0.001(7) 0.000(7) 0.001(7)
O8 0.130(12) 0.125(12) 0.110(11) -0.028(14) 0.001(16) 0.009(10)
N15 0.069(7) 0.071(8) 0.027(5) -0.008(8) 0.002(10) 0.011(7)
C143 0.055(9) 0.107(13) 0.043(8) 0.016(14) -0.004(12) 0.007(9)
C144 0.066(9) 0.114(13) 0.026(6) -0.009(11) 0.007(12) 0.001(9)
C145 0.160(17) 0.068(11) 0.027(7) -0.004(12) -0.007(15) -0.017(11)
O9 0.110(9) 0.110(9) 0.095(8) 0.024(8) 0.006(7) -0.001(8)
N16 0.104(8) 0.101(8) 0.085(7) 0.012(8) -0.004(7) -0.003(7)
C123 0.111(9) 0.110(10) 0.097(9) 0.014(9) -0.004(9) 0.003(8)
C124 0.103(8) 0.106(9) 0.089(7) 0.013(8) 0.002(7) -0.004(8)
C125 0.111(9) 0.111(10) 0.078(9) 0.013(9) -0.008(9) -0.007(9)
O10 0.081(11) 0.126(12) 0.170(17) -0.011(13) 0.007(10) 0.023(10)
N17 0.082(10) 0.131(12) 0.176(16) 0.003(13) 0.014(10) 0.021(10)
C120 0.093(12) 0.137(13) 0.180(18) 0.002(14) 0.014(12) 0.018(12)
C121 0.087(12) 0.140(13) 0.180(18) 0.002(14) 0.013(12) 0.024(11)
C122 0.082(11) 0.127(12) 0.174(16) -0.002(12) 0.010(10) 0.024(10)
O11 0.075(8) 0.095(10) 0.138(12) 0.026(13) 0.013(13) 0.010(7)
N18 0.043(7) 0.100(11) 0.066(10) -0.027(11) 0.015(9) -0.034(7)
C126 0.043(10) 0.092(16) 0.120(18) -0.041(14) 0.027(11) -0.018(10)
C127 0.110(10) 0.120(10) 0.107(10) -0.005(7) 0.005(7) -0.009(7)
C128 0.055(12) 0.115(19) 0.126(19) 0.027(16) -0.017(12) -0.030(12)
O12 0.18(2) 0.073(13) 0.30(3) -0.010(16) 0.03(2) 0.043(13)
N19 0.133(9) 0.107(8) 0.125(9) 0.001(7) -0.004(7) 0.005(6)
C117 0.168(15) 0.157(15) 0.164(15) 0.001(7) 0.001(7) 0.008(7)
C118 0.216(18) 0.214(18) 0.215(18) 0.003(7) -0.004(7) 0.000(7)
C119 0.130(12) 0.117(12) 0.135(12) -0.007(7) -0.010(7) 0.005(7)
O13 0.085(8) 0.123(10) 0.180(12) -0.021(9) -0.038(10) 0.015(9)
N20 0.082(7) 0.121(10) 0.165(12) -0.034(8) -0.044(9) 0.000(8)
C114 0.084(8) 0.120(10) 0.173(12) -0.029(8) -0.043(10) 0.006(9)
C115 0.089(9) 0.129(12) 0.168(13) -0.039(10) -0.043(11) -0.001(10)
C116 0.087(9) 0.131(11) 0.166(13) -0.030(10) -0.038(11) 0.001(10)
O14 0.084(6) 0.099(6) 0.127(7) -0.010(6) -0.003(5) 0.003(5)
N21 0.085(7) 0.118(8) 0.168(10) -0.010(8) 0.006(8) 0.019(7)
C1BA 0.080(7) 0.107(7) 0.146(9) -0.015(7) 0.000(7) 0.014(7)
C3DA 0.103(10) 0.134(10) 0.180(12) -0.001(10) 0.009(10) 0.026(9)
C4DA 0.096(9) 0.126(10) 0.174(12) -0.015(10) 0.012(10) 0.016(9)
O15 0.044(6) 0.031(6) 0.100(9) -0.001(6) 0.002(6) 0.009(5)
N13 0.057(7) 0.071(9) 0.173(16) -0.017(9) 0.023(9) -0.009(7)
C147 0.064(8) 0.081(10) 0.180(17) -0.021(10) 0.024(11) -0.008(8)
C148 0.064(8) 0.079(10) 0.178(17) -0.011(10) 0.019(10) -0.011(8)
C146 0.045(11) 0.079(16) 0.16(2) 0.013(15) -0.018(13) -0.013(11)
O16 0.049(5) 0.046(5) 0.093(7) -0.008(8) -0.001(9) -0.002(4)
C136 0.056(8) 0.071(10) 0.061(10) -0.011(11) 0.005(11) -0.026(7)
C137 0.085(8) 0.093(9) 0.105(9) -0.004(6) 0.006(6) 0.004(6)
C138 0.089(9) 0.090(9) 0.107(9) -0.002(6) 0.002(6) -0.002(6)
C139 0.108(9) 0.108(9) 0.119(10) 0.001(7) -0.007(7) -0.010(6)
O17 0.136(15) 0.197(19) 0.130(14) 0.038(14) 0.032(12) -0.010(14)
C132 0.150(14) 0.149(14) 0.152(14) -0.001(7) 0.006(7) 0.001(7)
C133 0.143(12) 0.147(12) 0.141(12) 0.003(7) 0.000(7) 0.000(7)
C134 0.19(4) 0.16(3) 0.23(4) -0.11(3) -0.01(3) 0.08(3)
C135 0.24(3) 0.24(3) 0.24(3) 0.000(7) 0.004(7) 0.001(7)

loop_
_atom_type_symbol
_atom_type_description
_atom_type_scat_dispersion_real
_atom_type_scat_dispersion_imag
_atom_type_scat_source
C C 0.0033 0.0016 'International Tables Vol C Tables 4.2.6.8 and 6.1.1.4'
H H 0.0000 0.0000 'International Tables Vol C Tables 4.2.6.8 and 6.1.1.4'
B B 0.0013 0.0007 'International Tables Vol C Tables 4.2.6.8 and 6.1.1.4'
Cl Cl 0.1484 0.1585 'International Tables Vol C Tables 4.2.6.8 and 6.1.1.4'
F F 0.0171 0.0103 'International Tables Vol C Tables 4.2.6.8 and 6.1.1.4'
N N 0.0061 0.0033 'International Tables Vol C Tables 4.2.6.8 and 6.1.1.4'
O O 0.0106 0.0060 'International Tables Vol C Tables 4.2.6.8 and 6.1.1.4'
Pt Pt -1.7033 8.3905 'International Tables Vol C Tables 4.2.6.8 and 6.1.1.4'
S S 0.1246 0.1234 'International Tables Vol C Tables 4.2.6.8 and 6.1.1.4'

loop_
_geom_angle_atom_site_label_1
_geom_angle_atom_site_label_2
_geom_angle_atom_site_label_3
_geom_angle
Pt3 Pt1 Pt2 59.57(2)
S1 Pt1 Pt2 145.03(8)
S1 Pt1 Pt3 155.39(8)
S1 Pt1 C96 101.3(3)
C90 Pt1 Pt2 72.7(3)
C90 Pt1 Pt3 94.5(3)
C90 Pt1 S1 95.6(3)
C90 Pt1 C96 119.1(4)
C90 Pt1 C98 162.1(4)
C91 Pt1 Pt2 93.2(3)
C91 Pt1 Pt3 78.2(3)
C91 Pt1 S1 96.6(3)
C91 Pt1 C90 37.5(2)
C91 Pt1 C96 152.4(4)
C91 Pt1 C98 133.9(4)
C96 Pt1 Pt2 60.4(3)
C96 Pt1 Pt3 93.2(3)
C97 Pt1 Pt2 89.1(4)
C97 Pt1 Pt3 94.6(4)
C97 Pt1 S1 87.0(4)
C97 Pt1 C90 151.7(4)
C97 Pt1 C91 169.9(4)
C97 Pt1 C96 33.6(2)
C97 Pt1 C98 36.0(2)
C98 Pt1 Pt2 95.2(3)
C98 Pt1 Pt3 67.7(2)
C98 Pt1 S1 101.7(3)
C98 Pt1 C96 62.2(4)
Pt3 Pt2 Pt1 60.20(3)
S3 Pt2 Pt1 153.08(9)
S3 Pt2 Pt3 146.62(9)
C88 Pt2 Pt1 96.4(4)
C88 Pt2 Pt3 83.1(4)
C88 Pt2 S3 91.3(4)
C88 Pt2 C89 37.4(2)
C88 Pt2 C94 141.3(4)
C88 Pt2 C95 178.2(5)
C89 Pt2 Pt1 71.3(3)
C89 Pt2 Pt3 94.1(4)
C89 Pt2 S3 101.3(3)
C89 Pt2 C94 163.8(4)
C94 Pt2 Pt1 95.0(3)
C94 Pt2 Pt3 71.1(2)
C94 Pt2 S3 94.9(3)
C95 Pt2 Pt1 85.3(3)
C95 Pt2 Pt3 97.3(3)
C95 Pt2 S3 87.4(4)
C95 Pt2 C89 144.2(4)
C95 Pt2 C94 37.6(2)
Pt2 Pt3 Pt1 60.223(19)
S6 Pt3 Pt1 142.37(9)
S6 Pt3 Pt2 157.18(9)
S6 Pt3 C85 99.6(3)
S6 Pt3 C87 109.0(3)
C85 Pt3 Pt1 65.9(2)
C85 Pt3 Pt2 94.3(3)
C85 Pt3 C87 61.2(4)
C86 Pt3 Pt1 93.7(4)
C86 Pt3 Pt2 90.2(4)
C86 Pt3 S6 90.9(4)
C86 Pt3 C85 35.3(2)
C86 Pt3 C87 33.2(2)
C86 Pt3 C93 155.6(4)
C86 Pt3 C99 165.5(4)
C87 Pt3 Pt1 94.4(3)
C87 Pt3 Pt2 62.6(3)
C93 Pt3 Pt1 94.0(3)
C93 Pt3 Pt2 73.7(3)
C93 Pt3 S6 97.1(3)
C93 Pt3 C85 159.9(4)
C93 Pt3 C87 122.9(4)
C99 Pt3 Pt1 77.1(3)
C99 Pt3 Pt2 94.7(3)
C99 Pt3 S6 90.0(3)
C99 Pt3 C85 130.5(4)
C99 Pt3 C87 156.6(4)
C99 Pt3 C93 38.2(2)
Pt6 Pt4 Pt5 59.74(2)
S2 Pt4 Pt5 143.15(8)
S2 Pt4 Pt6 156.41(8)
S2 Pt4 C111 101.1(3)
C105 Pt4 Pt5 73.7(3)
C105 Pt4 Pt6 93.3(3)
C105 Pt4 S2 90.7(3)
C105 Pt4 C111 123.5(3)
C105 Pt4 C112 156.5(4)
C105 Pt4 C113 161.9(4)
C106 Pt4 Pt5 92.8(3)
C106 Pt4 Pt6 74.6(3)
C106 Pt4 S2 94.8(3)
C106 Pt4 C105 38.19(19)
C106 Pt4 C111 156.3(4)
C106 Pt4 C112 165.2(4)
C106 Pt4 C113 129.0(4)
C111 Pt4 Pt5 64.0(2)
C111 Pt4 Pt6 96.0(3)
C112 Pt4 Pt5 93.6(3)
C112 Pt4 Pt6 97.2(4)
C112 Pt4 S2 88.0(4)
C112 Pt4 C111 34.57(19)
C112 Pt4 C113 36.7(2)
C113 Pt4 Pt5 98.0(3)
C113 Pt4 Pt6 68.8(2)
C113 Pt4 S2 104.8(3)
C113 Pt4 C111 63.4(4)
Pt6 Pt5 Pt4 59.96(3)
S4 Pt5 Pt4 154.12(9)
S4 Pt5 Pt6 145.91(9)
C103 Pt5 Pt4 96.6(3)
C103 Pt5 Pt6 85.8(3)
C103 Pt5 S4 88.1(4)
C103 Pt5 C104 37.15(19)
C103 Pt5 C109 146.2(3)
C104 Pt5 Pt4 70.1(2)
C104 Pt5 Pt6 94.4(3)
C104 Pt5 S4 100.7(3)
C109 Pt5 Pt4 92.4(3)
C109 Pt5 Pt6 70.7(2)
C109 Pt5 S4 97.7(3)
C109 Pt5 C104 161.5(4)
C110 Pt5 Pt4 81.2(3)
C110 Pt5 Pt6 96.3(3)
C110 Pt5 S4 92.2(3)
C110 Pt5 C103 175.7(4)
C110 Pt5 C104 138.7(3)
C110 Pt5 C109 38.05(19)
Pt5 Pt6 Pt4 60.29(2)
S5 Pt6 Pt4 144.87(9)
S5 Pt6 Pt5 154.82(9)
C100 Pt6 Pt4 69.4(2)
C100 Pt6 Pt5 95.1(3)
C100 Pt6 S5 95.9(3)
C101 Pt6 Pt4 96.4(4)
C101 Pt6 Pt5 87.7(3)
C101 Pt6 S5 87.8(4)
C101 Pt6 C100 36.6(2)
C101 Pt6 C107 168.9(4)
C107 Pt6 Pt4 76.2(3)
C107 Pt6 Pt5 95.5(3)
C107 Pt6 S5 93.7(3)
C107 Pt6 C100 132.3(4)
C108 Pt6 Pt4 93.0(3)
C108 Pt6 Pt5 74.2(2)
C108 Pt6 S5 99.6(3)
C108 Pt6 C100 162.4(4)
C108 Pt6 C101 151.9(4)
C108 Pt6 C107 38.4(2)
C3 S1 Pt1 108.0(5)
C24 S2 Pt4 108.3(5)
C31 S3 Pt2 106.5(5)
C52 S4 Pt5 109.0(5)
C59 S5 Pt6 108.0(5)
C76 S6 Pt3 108.8(5)
C15 O1 C16 116.5(10)
C11 O2 C20 116.5(11)
C43 O3 C44 115.8(11)
C39 O4 C48 117.6(11)
C63 O5 C72 118.8(11)
C67 O6 C81 118.2(12)
C3 N1 C2 127.9(12)
C3 N1 C5 109.7(12)
C5 N1 C2 122.4(12)
C3 N2 C4 109.6(11)
C3 N2 C6 128.2(10)
C4 N2 C6 122.2(11)
C24 N3 C10 126.2(12)
C24 N3 C26 108.6(12)
C26 N3 C10 125.2(12)
C24 N4 C25 110.1(12)
C24 N4 C27 124.7(13)
C25 N4 C27 124.8(12)
C31 N5 C30 124.7(13)
C31 N5 C33 110.0(13)
C33 N5 C30 125.3(13)
C31 N6 C32 110.5(12)
C31 N6 C34 126.9(11)
C32 N6 C34 122.6(11)
C52 N7 C38 127.4(11)
C52 N7 C54 109.1(13)
C54 N7 C38 123.5(13)
C52 N8 C53 108.3(13)
C52 N8 C55 128.8(13)
C53 N8 C55 122.9(13)
C59 N9 C58 127.4(12)
C59 N9 C61 109.2(12)
C61 N9 C58 123.4(12)
C59 N10 C60 109.1(12)
C59 N10 C62 127.5(11)
C60 N10 C62 123.4(12)
C76 N11 C68 127.5(12)
C76 N11 C77 111.4(12)
C77 N11 C68 121.1(12)
C76 N12 C79 124.9(13)
C78 N12 C76 108.9(13)
C78 N12 C79 126.0(13)
N1 C2 C1 114.1(14)
N1 C3 S1 125.6(10)
N1 C3 N2 106.5(11)
N2 C3 S1 127.7(9)
C5 C4 N2 105.9(14)
C4 C5 N1 108.3(13)
C7 C6 N2 119.9(12)
C7 C6 C15 121.5(12)
C15 C6 N2 118.5(11)
C6 C7 C8 120.0(13)
C7 C8 C9 123.6(9)
C7 C8 C13 118.8(13)
C13 C8 C9 117.5(12)
C10 C9 C8 122.2(12)
N3 C10 C11 117.2(12)
C9 C10 N3 122.0(13)
C9 C10 C11 120.6(12)
O2 C11 C10 114.7(12)
O2 C11 C12 125.9(14)
C12 C11 C10 119.4(13)
C11 C12 C13 120.7(13)
C12 C13 C8 119.5(12)
C14 C13 C8 120.2(13)
C14 C13 C12 120.3(9)
C15 C14 C13 120.2(13)
O1 C15 C6 114.1(11)
C14 C15 O1 126.6(12)
C14 C15 C6 119.3(12)
O1 C16 C17 108.8(12)
C16 C17 C18 111.5(13)
C19 C18 C17 110.4(14)
O2 C20 C21 106.1(12)
C22 C21 C20 110.9(14)
C21 C22 C23 114.3(16)
N3 C24 S2 128.5(11)
N3 C24 N4 105.3(13)
N4 C24 S2 126.1(11)
C26 C25 N4 106.1(13)
C25 C26 N3 109.7(14)
N4 C27 C28 110.0(14)
N5 C30 C29 111.4(13)
N5 C31 S3 126.8(12)
N5 C31 N6 103.9(12)
N6 C31 S3 129.2(10)
C33 C32 N6 106.7(13)
C32 C33 N5 108.9(13)
C35 C34 N6 120.2(12)
C35 C34 C43 121.6(12)
C43 C34 N6 118.1(11)
C34 C35 C36 119.8(12)
C35 C36 C41 117.4(13)
C37 C36 C35 123.3(9)
C37 C36 C41 119.3(13)
C38 C37 C36 121.2(13)
C37 C38 N7 122.0(13)
C37 C38 C39 120.8(12)
C39 C38 N7 117.3(12)
O4 C39 C38 116.1(11)
O4 C39 C40 125.3(12)
C40 C39 C38 118.5(12)
C39 C40 C41 121.7(13)
C40 C41 C36 118.3(13)
C42 C41 C36 120.8(13)
C42 C41 C40 120.9(9)
C43 C42 C41 120.5(13)
O3 C43 C34 114.8(12)
O3 C43 C42 125.3(13)
C42 C43 C34 119.9(13)
O3 C44 C45 108.1(13)
C46 C45 C44 111.9(14)
C45 C46 C47 112.5(16)
O4 C48 C49 110.0(13)
C48 C49 C50 111.1(14)
C49 C50 C51 112.5(15)
N7 C52 S4 128.7(9)
N8 C52 S4 124.1(11)
N8 C52 N7 107.1(12)
C54 C53 N8 108.5(14)
C53 C54 N7 107.1(15)
C56 C55 N8 112.4(18)
N9 C58 C57 114.5(14)
N9 C59 S5 125.0(10)
N9 C59 N10 107.2(12)
N10 C59 S5 127.7(10)
C61 C60 N10 107.5(15)
C60 C61 N9 106.9(14)
C63 C62 N10 117.2(12)
C71 C62 N10 120.7(13)
C71 C62 C63 121.9(13)
O5 C63 C62 114.2(12)
O5 C63 C64 126.7(13)
C64 C63 C62 119.1(13)
C63 C64 C65 121.2(12)
C64 C65 C66 120.9(12)
C64 C65 C70 119.3(11)
C70 C65 C66 119.8(12)
C67 C66 C65 121.2(13)
O6 C67 C66 126.0(13)
O6 C67 C68 115.3(12)
C66 C67 C68 118.6(13)
N11 C68 C67 118.4(12)
C69 C68 N11 121.4(12)
C69 C68 C67 120.2(13)
C68 C69 C70 122.7(14)
C65 C70 C71 118.2(12)
C69 C70 C65 117.4(12)
C69 C70 C71 124.2(11)
C62 C71 C70 120.2(13)
O5 C72 C73 107.5(12)
C72 C73 C74 113.1(13)
C75 C74 C73 111.9(15)
N11 C76 S6 129.4(11)
N11 C76 N12 105.5(13)
N12 C76 S6 125.0(12)
C78 C77 N11 105.5(13)
C77 C78 N12 108.7(13)
N12 C79 C80 110.8(14)
O6 C81 C82 108.0(13)
C83 C82 C81 112.6(13)
C82 C83 C84 111.7(14)
C86 C85 Pt3 62.0(8)
C86 C85 C91 127.5(13)
C91 C85 Pt3 108.5(9)
C85 C86 Pt3 82.7(9)
C85 C86 C87 129.2(14)
C87 C86 Pt3 90.0(10)
C86 C87 Pt3 56.8(8)
C88 C87 Pt3 108.1(11)
C88 C87 C86 127.9(14)
C87 C88 Pt2 100.6(11)
C87 C88 C89 127.1(14)
C89 C88 Pt2 74.7(8)
C88 C89 Pt2 67.9(8)
C90 C89 Pt2 108.5(10)
C90 C89 C88 132.7(13)
C89 C90 Pt1 107.6(10)
C91 C90 Pt1 69.4(7)
C91 C90 C89 123.9(12)
C85 C91 Pt1 103.6(9)
C90 C91 Pt1 73.1(8)
C90 C91 C85 131.2(12)
C94 C93 Pt3 107.6(8)
C99 C93 Pt3 70.0(7)
C99 C93 C94 128.5(11)
C93 C94 Pt2 107.3(8)
C95 C94 Pt2 66.9(8)
C95 C94 C93 130.1(11)
C94 C95 Pt2 75.5(8)
C94 C95 C96 125.5(12)
C96 C95 Pt2 96.1(10)
C95 C96 Pt1 111.7(10)
C95 C96 C97 130.0(13)
C97 C96 Pt1 57.0(8)
C96 C97 Pt1 89.4(10)
C98 C97 Pt1 80.9(9)
C98 C97 C96 128.8(14)
C97 C98 Pt1 63.1(8)
C97 C98 C99 127.0(12)
C99 C98 Pt1 106.9(8)
C93 C99 Pt3 71.8(7)
C93 C99 C98 129.0(11)
C98 C99 Pt3 106.0(8)
C101 C100 Pt6 66.5(7)
C101 C100 C106 128.3(12)
C106 C100 Pt6 106.4(8)
C100 C101 Pt6 76.9(8)
C102 C101 Pt6 93.3(9)
C102 C101 C100 129.4(13)
C101 C102 C103 126.5(13)
C102 C103 Pt5 96.4(9)
C102 C103 C104 128.9(12)
C104 C103 Pt5 75.7(7)
C103 C104 Pt5 67.2(7)
C103 C104 C105 130.2(11)
C105 C104 Pt5 107.5(8)
C104 C105 Pt4 108.1(8)
C106 C105 Pt4 70.3(6)
C106 C105 C104 126.4(11)
C100 C106 Pt4 108.1(8)
C105 C106 Pt4 71.5(6)
C105 C106 C100 129.4(11)
C108 C107 Pt6 69.6(6)
C108 C107 C113 129.9(11)
C113 C107 Pt6 105.0(8)
C107 C108 Pt6 71.9(6)
C107 C108 C109 126.7(10)
C109 C108 Pt6 107.4(8)
C108 C109 Pt5 107.6(8)
C110 C109 Pt5 67.0(6)
C110 C109 C108 130.0(10)
C109 C110 Pt5 74.9(6)
C111 C110 Pt5 102.2(8)
C111 C110 C109 127.1(10)
C110 C111 Pt4 106.7(8)
C110 C111 C112 130.0(12)
C112 C111 Pt4 59.1(8)
C111 C112 Pt4 86.4(9)
C111 C112 C113 126.9(13)
C113 C112 Pt4 78.7(9)
C107 C113 Pt4 107.0(8)
C112 C113 Pt4 64.6(8)
C112 C113 C107 128.0(12)
Cl1 C140 Cl2 111.2(8)
Cl4 C0AA Cl3 112.4(13)
Cl5 C141 Cl6 111.3(11)
Cl8 C142 Cl7 114.5(13)
F2 B1 F1 109.3(7)
F2 B1 F3 109.9(7)
F2 B1 F4 110.5(7)
F3 B1 F1 108.5(7)
F4 B1 F1 109.0(7)
F4 B1 F3 109.6(7)
F5 B2 F7 109.2(7)
F6 B2 F5 109.6(8)
F6 B2 F7 109.3(7)
F8 B2 F5 109.6(7)
F8 B2 F6 109.8(7)
F8 B2 F7 109.3(8)
F10 B3 F9 108.8(9)
F10 B3 F12 109.4(9)
F11 B3 F9 109.5(9)
F11 B3 F10 112.1(9)
F11 B3 F12 110.0(9)
F12 B3 F9 107.0(8)
F13 B4 F14 109.5(8)
F13 B4 F15 109.4(8)
F14 B4 F15 109.1(8)
F16 B4 F13 109.8(8)
F16 B4 F14 109.6(8)
F16 B4 F15 109.4(8)
C130 N14 C129 115(3)
C131 N14 C129 111(3)
C131 N14 C130 134(3)
N14 C131 O7 100(4)
C143 N15 C144 118.3(13)
C143 N15 C145 120.4(14)
C145 N15 C144 121.4(13)
O8 C143 N15 118.0(17)
C124 N16 C123 113(2)
C124 N16 C125 121(2)
C125 N16 C123 126(2)
O9 C124 N16 124(3)
C120 N17 C121 115.5(14)
C122 N17 C120 122.4(11)
C122 N17 C121 121.8(10)
O10 C122 N17 123(2)
C126 N18 C127 124(2)
C126 N18 C128 120.6(19)
C128 N18 C127 115(2)
O11 C126 N18 117(2)
C117 N19 C118 116.9(15)
C119 N19 C117 110(2)
C119 N19 C118 133(2)
N19 C119 O12 118(3)
C114 N20 C115 117(3)
C114 N20 C116 128(3)
C116 N20 C115 115(2)
O13 C114 N20 132(4)
C1BA N21 C3DA 140(2)
C1BA N21 C4DA 105(2)
C3DA N21 C4DA 112(2)
O14 C1BA N21 132(2)
C148 N13 C147 107(2)
C146 N13 C147 121(2)
C146 N13 C148 133(3)
O15 C146 N13 132(3)
C138 O16 C137 115.8(15)
O16 C137 C136 113.2(16)
C139 C138 O16 117(2)
C133 O17 C134 104(2)
O17 C133 C132 109(2)
O17 C134 C135 101(3)

loop_
_geom_bond_atom_site_label_1
_geom_bond_atom_site_label_2
_geom_bond_distance
Pt1 Pt2 2.7793(10)
Pt1 Pt3 2.7788(12)
Pt1 S1 2.393(3)
Pt1 C90 2.208(14)
Pt1 C91 2.160(14)
Pt1 C96 2.572(14)
Pt1 C97 2.157(17)
Pt1 C98 2.388(14)
Pt2 Pt3 2.7612(11)
Pt2 S3 2.396(3)
Pt2 C88 2.143(16)
Pt2 C89 2.232(14)
Pt2 C94 2.256(13)
Pt2 C95 2.144(15)
Pt3 S6 2.399(3)
Pt3 C85 2.412(14)
Pt3 C86 2.147(16)
Pt3 C87 2.565(14)
Pt3 C93 2.184(12)
Pt3 C99 2.162(13)
Pt4 Pt5 2.7849(10)
Pt4 Pt6 2.7757(13)
Pt4 S2 2.402(3)
Pt4 C105 2.169(11)
Pt4 C106 2.153(11)
Pt4 C111 2.527(12)
Pt4 C112 2.173(16)
Pt4 C113 2.359(14)
Pt5 Pt6 2.7695(10)
Pt5 S4 2.391(4)
Pt5 C103 2.158(13)
Pt5 C104 2.268(11)
Pt5 C109 2.252(11)
Pt5 C110 2.147(11)
Pt6 S5 2.403(4)
Pt6 C100 2.307(13)
Pt6 C101 2.172(14)
Pt6 C107 2.198(13)
Pt6 C108 2.168(12)
S1 C3 1.721(14)
S2 C24 1.729(15)
S3 C31 1.704(16)
S4 C52 1.732(15)
S5 C59 1.742(14)
S6 C76 1.706(15)
O1 C15 1.385(15)
O1 C16 1.413(16)
O2 C11 1.343(16)
O2 C20 1.443(16)
O3 C43 1.377(16)
O3 C44 1.438(15)
O4 C39 1.340(15)
O4 C48 1.426(17)
O5 C63 1.352(16)
O5 C72 1.455(17)
O6 C67 1.356(16)
O6 C81 1.395(17)
N1 C2 1.460(19)
N1 C3 1.347(16)
N1 C5 1.391(18)
N2 C3 1.367(17)
N2 C4 1.409(18)
N2 C6 1.446(16)
N3 C10 1.424(16)
N3 C24 1.351(18)
N3 C26 1.354(18)
N4 C24 1.353(17)
N4 C25 1.365(18)
N4 C27 1.493(19)
N5 C30 1.477(18)
N5 C31 1.350(17)
N5 C33 1.384(19)
N6 C31 1.381(18)
N6 C32 1.382(17)
N6 C34 1.448(16)
N7 C38 1.448(17)
N7 C52 1.369(18)
N7 C54 1.387(19)
N8 C52 1.353(16)
N8 C53 1.40(2)
N8 C55 1.45(2)
N9 C58 1.437(17)
N9 C59 1.327(16)
N9 C61 1.414(17)
N10 C59 1.355(16)
N10 C60 1.390(18)
N10 C62 1.449(16)
N11 C68 1.426(17)
N11 C76 1.334(18)
N11 C77 1.408(18)
N12 C76 1.407(17)
N12 C78 1.374(19)
N12 C79 1.436(18)
C1 C2 1.559(19)
C4 C5 1.35(2)
C6 C7 1.371(18)
C6 C15 1.439(18)
C7 C8 1.408(19)
C8 C9 1.439(18)
C8 C13 1.428(13)
C9 C10 1.335(18)
C10 C11 1.44(2)
C11 C12 1.377(19)
C12 C13 1.426(19)
C13 C14 1.422(19)
C14 C15 1.362(18)
C16 C17 1.48(2)
C17 C18 1.55(2)
C18 C19 1.53(2)
C20 C21 1.54(2)
C21 C22 1.50(2)
C22 C23 1.55(2)
C25 C26 1.31(2)
C27 C28 1.49(2)
C29 C30 1.524(13)
C32 C33 1.30(2)
C34 C35 1.396(18)
C34 C43 1.403(19)
C35 C36 1.435(19)
C36 C37 1.391(19)
C36 C41 1.445(13)
C37 C38 1.360(19)
C38 C39 1.443(19)
C39 C40 1.371(18)
C40 C41 1.414(19)
C41 C42 1.40(2)
C42 C43 1.38(2)
C44 C45 1.53(2)
C45 C46 1.50(2)
C46 C47 1.52(2)
C48 C49 1.48(2)
C49 C50 1.53(2)
C50 C51 1.55(2)
C53 C54 1.34(2)
C55 C56 1.42(3)
C57 C58 1.48(2)
C60 C61 1.33(2)
C62 C63 1.413(19)
C62 C71 1.34(2)
C63 C64 1.373(18)
C64 C65 1.403(18)
C65 C66 1.428(18)
C65 C70 1.425(16)
C66 C67 1.381(19)
C67 C68 1.438(19)
C68 C69 1.37(2)
C69 C70 1.411(19)
C70 C71 1.434(19)
C72 C73 1.48(2)
C73 C74 1.54(2)
C74 C75 1.521(13)
C77 C78 1.37(2)
C79 C80 1.48(2)
C81 C82 1.52(2)
C82 C83 1.511(12)
C83 C84 1.528(12)
C85 C86 1.405(5)
C85 C91 1.405(5)
C86 C87 1.405(5)
C87 C88 1.405(5)
C88 C89 1.405(5)
C89 C90 1.405(5)
C90 C91 1.405(5)
C93 C94 1.422(5)
C93 C99 1.422(5)
C94 C95 1.422(5)
C95 C96 1.422(5)
C96 C97 1.422(5)
C97 C98 1.422(5)
C98 C99 1.422(5)
C100 C101 1.414(5)
C100 C106 1.414(5)
C101 C102 1.414(5)
C102 C103 1.414(5)
C103 C104 1.414(5)
C104 C105 1.414(5)
C105 C106 1.414(5)
C107 C108 1.437(4)
C107 C113 1.437(4)
C108 C109 1.437(4)
C109 C110 1.437(4)
C110 C111 1.437(4)
C111 C112 1.437(4)
C112 C113 1.437(4)
Cl1 C140 1.750(14)
Cl2 C140 1.768(15)
Cl3 C0AA 1.726(14)
Cl4 C0AA 1.721(14)
Cl5 C141 1.73(2)
Cl6 C141 1.75(2)
Cl7 C142 1.74(2)
Cl8 C142 1.67(2)
F1 B1 1.374(11)
F2 B1 1.350(11)
F3 B1 1.365(11)
F4 B1 1.356(11)
F5 B2 1.380(11)
F6 B2 1.377(11)
F7 B2 1.385(11)
F8 B2 1.377(11)
F9 B3 1.362(13)
F10 B3 1.322(13)
F11 B3 1.310(13)
F12 B3 1.354(13)
F13 B4 1.338(12)
F14 B4 1.342(13)
F15 B4 1.344(12)
F16 B4 1.337(13)
O7 C131 1.42(4)
N14 C129 1.485(14)
N14 C130 1.42(4)
N14 C131 1.19(4)
O8 C143 1.240(18)
N15 C143 1.354(18)
N15 C144 1.476(16)
N15 C145 1.453(17)
O9 C124 1.19(3)
N16 C123 1.48(2)
N16 C124 1.36(3)
N16 C125 1.36(3)
O10 C122 1.235(13)
N17 C120 1.469(13)
N17 C121 1.478(14)
N17 C122 1.347(14)
O11 C126 1.32(3)
N18 C126 1.34(2)
N18 C127 1.47(2)
N18 C128 1.414(19)
O12 C119 1.43(3)
N19 C117 1.457(13)
N19 C118 1.480(13)
N19 C119 1.343(13)
O13 C114 1.21(3)
N20 C114 1.23(3)
N20 C115 1.42(3)
N20 C116 1.40(3)
O14 C1BA 1.178(13)
N21 C1BA 1.325(10)
N21 C3DA 1.481(13)
N21 C4DA 1.490(13)
O15 C146 1.18(3)
N13 C147 1.489(7)
N13 C148 1.44(3)
N13 C146 1.25(3)
O16 C137 1.39(2)
O16 C138 1.37(2)
C136 C137 1.46(2)
C138 C139 1.35(2)
O17 C133 1.450(14)
O17 C134 1.453(14)
C132 C133 1.522(14)
C134 C135 1.507(14)

loop_
_twin_individual_id
_twin_individual_mass_fraction_refined
1 0.520(8)
2 0.480(8)
